data_7240046
loop_
_publ_author_name
'Zhang, Li-Qing'
'Wang, Xiu-Wen'
'Gu, Lei'
'Yu, Ying-Hui'
'Gao, Jin-Sheng'

_publ_section_title
;
 Three pairs of luminescent coordination polymers based on CoII and CdII
 clusters for the detection of antibiotics, pesticides and chiral nitro
 aromatic compounds
;
_journal_issue 16
_journal_name_full 'RSC Advances'
_journal_page_first 9476
_journal_page_last 9485
_journal_paper_doi 10.1039/D0RA00329H
_journal_volume 10
_journal_year 2020
_chemical_absolute_configuration ad
_chemical_formula_sum 'C124 H98 Cd6 N12 O35'
_chemical_formula_weight 2990.54
_space_group_IT_number 4
_space_group_name_Hall 'P 2yb'
_space_group_name_H-M_alt 'P 1 21 1'
_symmetry_cell_setting monoclinic
_symmetry_space_group_name_H-M 'P 1 21 1'
_atom_sites_solution_hydrogens geom
_atom_sites_solution_primary direct
_atom_sites_solution_secondary difmap
_audit_creation_method SHELXL-97
_audit_update_record
;
2019-11-14 deposited with the CCDC.	2020-02-25 downloaded from the CCDC.
;
_cell_angle_alpha 90.00
_cell_angle_beta 101.311(2)
_cell_angle_gamma 90.00
_cell_formula_units_Z 2
_cell_length_a 10.7966(4)
_cell_length_b 42.8603(17)
_cell_length_c 13.9138(6)
_cell_measurement_reflns_used 30219
_cell_measurement_temperature 298(2)
_cell_measurement_theta_max 28.28
_cell_measurement_theta_min 2.85
_cell_volume 6313.5(4)
_computing_cell_refinement 'Bruker SMART'
_computing_data_collection 'Bruker SMART'
_computing_data_reduction 'Bruker SAINT'
_computing_molecular_graphics 'Bruker SHELXTL'
_computing_publication_material 'Bruker SHELXTL'
_computing_structure_refinement 'SHELXL-97 (Sheldrick, 1997)'
_computing_structure_solution 'SHELXS-97 (Sheldrick, 1990)'
_diffrn_ambient_temperature 298(2)
_diffrn_measured_fraction_theta_full 0.995
_diffrn_measured_fraction_theta_max 0.995
_diffrn_measurement_device_type 'Bruker APEX CCD area detector'
_diffrn_measurement_method 'phi and omega scans'
_diffrn_radiation_monochromator graphite
_diffrn_radiation_source 'fine-focus sealed tube'
_diffrn_radiation_type MoK\a
_diffrn_radiation_wavelength 0.71073
_diffrn_reflns_av_R_equivalents 0.0452
_diffrn_reflns_av_sigmaI/netI 0.0782
_diffrn_reflns_limit_h_max 13
_diffrn_reflns_limit_h_min -14
_diffrn_reflns_limit_k_max 57
_diffrn_reflns_limit_k_min -57
_diffrn_reflns_limit_l_max 18
_diffrn_reflns_limit_l_min -18
_diffrn_reflns_number 61623
_diffrn_reflns_theta_full 28.28
_diffrn_reflns_theta_max 28.28
_diffrn_reflns_theta_min 2.85
_exptl_absorpt_coefficient_mu 1.075
_exptl_absorpt_correction_T_max 0.8818
_exptl_absorpt_correction_T_min 0.8057
_exptl_absorpt_correction_type multi-scan
_exptl_absorpt_process_details SADABS
_exptl_crystal_colour colorless
_exptl_crystal_density_diffrn 1.573
_exptl_crystal_density_method 'not measured'
_exptl_crystal_description schistose
_exptl_crystal_F_000 2988
_exptl_crystal_size_max 0.21
_exptl_crystal_size_mid 0.19
_exptl_crystal_size_min 0.12
_refine_diff_density_max 1.559
_refine_diff_density_min -1.350
_refine_diff_density_rms 0.110
_refine_ls_abs_structure_details 'Flack H D (1983), Acta Cryst. A39, 876-881'
_refine_ls_abs_structure_Flack 0.10(3)
_refine_ls_extinction_method none
_refine_ls_goodness_of_fit_ref 1.027
_refine_ls_hydrogen_treatment constr
_refine_ls_matrix_type full
_refine_ls_number_parameters 1602
_refine_ls_number_reflns 30219
_refine_ls_number_restraints 1
_refine_ls_restrained_S_all 1.027
_refine_ls_R_factor_all 0.0959
_refine_ls_R_factor_gt 0.0727
_refine_ls_shift/su_max 0.000
_refine_ls_shift/su_mean 0.000
_refine_ls_structure_factor_coef Fsqd
_refine_ls_weighting_details 'calc w=1/[\s^2^(Fo^2^)+(0.0969P)^2^+10.6897P] where P=(Fo^2^+2Fc^2^)/3'
_refine_ls_weighting_scheme calc
_refine_ls_wR_factor_gt 0.1870
_refine_ls_wR_factor_ref 0.1992
_reflns_number_gt 22029
_reflns_number_total 30219
_reflns_threshold_expression >2sigma(I)
_cod_data_source_file d0ra00329h2.cif
_cod_data_source_block 1_CCDC1
_cod_depositor_comments
;
The following automatic conversions were performed:

data item '_symmetry_cell_setting' value 'Monoclinic' was changed to
'monoclinic' in accordance with the
/home/data/users/saulius/crontab/automatic-downloads/current/RSC/lib/dictionaries/cif_core.dic
dictionary named 'cif_core.dic' version 2.4.2 last updated on
2011-04-26.

Automatic conversion script
Id: cif_fix_values 7556 2019-12-06 15:28:31Z antanas 

 Adding full bibliography for 7240042--7240047.cif.
;
_cod_original_sg_symbol_H-M P2(1)
_cod_database_code 7240046

loop_
_symmetry_equiv_pos_as_xyz
'x, y, z'
'-x, y+1/2, -z'

loop_
_atom_site_label
_atom_site_type_symbol
_atom_site_fract_x
_atom_site_fract_y
_atom_site_fract_z
_atom_site_U_iso_or_equiv
_atom_site_adp_type
_atom_site_occupancy
_atom_site_symmetry_multiplicity
_atom_site_calc_flag
_atom_site_refinement_flags
_atom_site_disorder_assembly
_atom_site_disorder_group
Cd1 Cd -0.39617(8) 1.14149(2) 0.75378(6) 0.0679(2) Uani 1 1 d . . .
Cd2 Cd -0.80266(6) 0.955775(13) 0.67890(5) 0.04842(14) Uani 1 1 d . . .
Cd3 Cd -0.27098(6) 0.858887(18) 1.06641(5) 0.05691(17) Uani 1 1 d . . .
Cd4 Cd -0.84410(7) 0.783873(15) 0.63217(5) 0.05646(17) Uani 1 1 d . . .
Cd5 Cd -1.10154(9) 0.733407(16) 0.74300(7) 0.0772(3) Uani 1 1 d . . .
Cd6 Cd -0.96108(7) 0.546772(16) 0.85526(6) 0.06046(19) Uani 1 1 d . . .
N1 N -0.4031(9) 1.1928(2) 0.6881(7) 0.063(2) Uani 1 1 d . . .
N2 N -0.5028(7) 1.14020(16) 0.5909(5) 0.0485(15) Uani 1 1 d . . .
N3 N -0.7390(7) 0.91528(17) 0.7891(5) 0.0474(15) Uani 1 1 d . . .
N4 N -0.7826(7) 0.97516(15) 0.8395(6) 0.0473(16) Uani 1 1 d . . .
N5 N -0.3349(7) 0.9015(2) 0.9680(6) 0.0553(18) Uani 1 1 d . . .
N6 N -0.2624(9) 0.9041(2) 1.1648(7) 0.068(2) Uani 1 1 d . . .
N7 N -0.9319(7) 0.78366(17) 0.4633(6) 0.0513(16) Uani 1 1 d . . .
N8 N -0.8303(7) 0.73305(19) 0.5633(6) 0.0542(17) Uani 1 1 d . . .
N9 N -1.1703(7) 0.73630(18) 0.5721(8) 0.065(2) Uani 1 1 d . . .
N10 N -1.0717(9) 0.68584(19) 0.6748(7) 0.066(2) Uani 1 1 d . . .
N11 N -0.9905(8) 0.4928(2) 0.8399(8) 0.069(2) Uani 1 1 d . . .
N12 N -0.9035(9) 0.5269(2) 1.0091(7) 0.072(3) Uani 1 1 d . . .
C1 C -0.3572(11) 1.2180(3) 0.7350(9) 0.071(3) Uani 1 1 d . . .
H1A H -0.3334 1.2175 0.8029 0.085 Uiso 1 1 calc R . .
C2 C -0.3428(13) 1.2464(3) 0.6842(14) 0.092(5) Uani 1 1 d . . .
H2A H -0.2962 1.2629 0.7165 0.111 Uiso 1 1 calc R . .
C3 C -0.3960(11) 1.2488(3) 0.5924(13) 0.077(4) Uani 1 1 d . . .
H3A H -0.3977 1.2682 0.5626 0.093 Uiso 1 1 calc R . .
C4 C -0.4536(10) 1.2222(3) 0.5334(10) 0.071(3) Uani 1 1 d . . .
C5 C -0.5070(11) 1.2237(3) 0.4382(9) 0.069(3) Uani 1 1 d . . .
H5A H -0.5105 1.2428 0.4062 0.083 Uiso 1 1 calc R . .
C6 C -0.5560(10) 1.1982(3) 0.3872(9) 0.070(3) Uani 1 1 d . . .
H6A H -0.5869 1.1995 0.3201 0.084 Uiso 1 1 calc R . .
C7 C -0.5597(8) 1.1685(2) 0.4391(7) 0.055(2) Uani 1 1 d . . .
C8 C -0.6133(8) 1.1414(3) 0.3944(7) 0.061(2) Uani 1 1 d . . .
H8A H -0.6528 1.1417 0.3286 0.073 Uiso 1 1 calc R . .
C9 C -0.6085(9) 1.1154(3) 0.4446(8) 0.059(2) Uani 1 1 d . . .
H9A H -0.6438 1.0972 0.4140 0.071 Uiso 1 1 calc R . .
C10 C -0.5513(11) 1.1147(3) 0.5426(8) 0.069(3) Uani 1 1 d . . .
H10A H -0.5463 1.0958 0.5760 0.083 Uiso 1 1 calc R . .
C11 C -0.5039(9) 1.1673(2) 0.5405(7) 0.051(2) Uani 1 1 d . . .
C12 C -0.4507(9) 1.1949(2) 0.5915(7) 0.052(2) Uani 1 1 d . . .
C13 C -0.7201(10) 0.8864(2) 0.7682(8) 0.058(2) Uani 1 1 d . . .
H13A H -0.7313 0.8810 0.7023 0.070 Uiso 1 1 calc R . .
C14 C -0.6836(10) 0.8626(2) 0.8384(8) 0.063(2) Uani 1 1 d . . .
H14A H -0.6709 0.8424 0.8179 0.075 Uiso 1 1 calc R . .
C15 C -0.6671(10) 0.8690(2) 0.9351(9) 0.064(3) Uani 1 1 d . . .
H15A H -0.6473 0.8534 0.9820 0.077 Uiso 1 1 calc R . .
C16 C -0.6814(7) 0.9011(2) 0.9628(7) 0.0460(18) Uani 1 1 d . . .
C17 C -0.6562(9) 0.9107(2) 1.0629(7) 0.057(2) Uani 1 1 d . . .
H17A H -0.6282 0.8963 1.1123 0.069 Uiso 1 1 calc R . .
C18 C -0.6733(10) 0.9408(3) 1.0860(7) 0.071(3) Uani 1 1 d . . .
H18A H -0.6544 0.9468 1.1515 0.085 Uiso 1 1 calc R . .
C19 C -0.7191(8) 0.9637(2) 1.0136(7) 0.052(2) Uani 1 1 d . . .
C20 C -0.7447(10) 0.9958(3) 1.0349(8) 0.064(3) Uani 1 1 d . . .
H20A H -0.7342 1.0027 1.0994 0.077 Uiso 1 1 calc R . .
C21 C -0.7843(11) 1.0158(2) 0.9594(9) 0.069(3) Uani 1 1 d . . .
H21A H -0.7994 1.0366 0.9722 0.083 Uiso 1 1 calc R . .
C22 C -0.8021(10) 1.0054(2) 0.8646(8) 0.057(2) Uani 1 1 d . . .
H22A H -0.8289 1.0197 0.8146 0.069 Uiso 1 1 calc R . .
C23 C -0.7389(7) 0.9550(2) 0.9134(6) 0.0436(16) Uani 1 1 d . . .
C24 C -0.7212(7) 0.92348(19) 0.8884(6) 0.0415(16) Uani 1 1 d . . .
C25 C -0.3716(10) 0.8999(3) 0.8723(9) 0.073(3) Uani 1 1 d . . .
H25A H -0.3689 0.8805 0.8426 0.087 Uiso 1 1 calc R . .
C26 C -0.4147(11) 0.9255(3) 0.8120(9) 0.067(3) Uani 1 1 d . . .
H26A H -0.4332 0.9236 0.7441 0.080 Uiso 1 1 calc R . .
C27 C -0.4281(10) 0.9528(4) 0.8564(11) 0.089(4) Uani 1 1 d . . .
H27A H -0.4632 0.9698 0.8195 0.106 Uiso 1 1 calc R . .
C28 C -0.3883(10) 0.9556(3) 0.9604(12) 0.079(3) Uani 1 1 d . . .
C29 C -0.4002(12) 0.9830(4) 1.0092(15) 0.098(5) Uani 1 1 d . . .
H29A H -0.4334 1.0001 0.9714 0.118 Uiso 1 1 calc R . .
C30 C -0.3704(14) 0.9871(3) 1.1000(14) 0.093(4) Uani 1 1 d . . .
H30A H -0.3814 1.0064 1.1275 0.111 Uiso 1 1 calc R . .
C31 C -0.3172(12) 0.9606(4) 1.1623(14) 0.103(6) Uani 1 1 d . . .
C32 C -0.2811(15) 0.9581(5) 1.2715(16) 0.120(7) Uani 1 1 d . . .
H32A H -0.2912 0.9755 1.3091 0.144 Uiso 1 1 calc R . .
C33 C -0.235(2) 0.9321(6) 1.3169(14) 0.127(8) Uani 1 1 d . . .
H33A H -0.2092 0.9322 1.3847 0.152 Uiso 1 1 calc R . .
C34 C -0.2245(11) 0.9044(4) 1.2651(10) 0.083(4) Uani 1 1 d . . .
H34A H -0.1921 0.8864 1.2984 0.100 Uiso 1 1 calc R . .
C35 C -0.3057(9) 0.9308(3) 1.1168(9) 0.063(3) Uani 1 1 d . . .
C36 C -0.3460(8) 0.9304(3) 1.0106(8) 0.059(3) Uani 1 1 d . . .
C37 C -0.9822(10) 0.8091(2) 0.4133(8) 0.062(2) Uani 1 1 d . . .
H37A H -0.9853 0.8275 0.4480 0.075 Uiso 1 1 calc R . .
C38 C -1.0294(11) 0.8094(3) 0.3134(10) 0.081(3) Uani 1 1 d . . .
H38A H -1.0573 0.8277 0.2804 0.097 Uiso 1 1 calc R . .
C39 C -1.0333(10) 0.7807(3) 0.2643(8) 0.067(3) Uani 1 1 d . . .
H39A H -1.0732 0.7795 0.1988 0.081 Uiso 1 1 calc R . .
C40 C -0.9777(8) 0.7537(2) 0.3125(7) 0.055(2) Uani 1 1 d . . .
C41 C -0.9779(14) 0.7245(3) 0.2716(9) 0.082(4) Uani 1 1 d . . .
H41A H -1.0184 0.7224 0.2064 0.099 Uiso 1 1 calc R . .
C42 C -0.9262(11) 0.6995(3) 0.3160(9) 0.071(3) Uani 1 1 d . . .
H42A H -0.9215 0.6812 0.2808 0.085 Uiso 1 1 calc R . .
C43 C -0.8763(9) 0.7004(2) 0.4208(8) 0.056(2) Uani 1 1 d . . .
C44 C -0.8246(12) 0.6748(2) 0.4741(11) 0.079(4) Uani 1 1 d . . .
H44A H -0.8215 0.6556 0.4439 0.095 Uiso 1 1 calc R . .
C45 C -0.7770(10) 0.6783(2) 0.5738(9) 0.062(3) Uani 1 1 d . . .
H45A H -0.7451 0.6613 0.6124 0.075 Uiso 1 1 calc R . .
C46 C -0.7786(10) 0.7077(2) 0.6137(8) 0.062(2) Uani 1 1 d . . .
H46A H -0.7417 0.7103 0.6794 0.075 Uiso 1 1 calc R . .
C47 C -0.8778(6) 0.72952(18) 0.4698(7) 0.0431(17) Uani 1 1 d . . .
C48 C -0.9305(7) 0.7563(2) 0.4161(7) 0.0464(18) Uani 1 1 d . . .
C49 C -1.2190(12) 0.7610(3) 0.5165(12) 0.088(4) Uani 1 1 d . . .
H49A H -1.2227 0.7800 0.5484 0.105 Uiso 1 1 calc R . .
C50 C -1.2638(11) 0.7604(3) 0.4154(12) 0.087(4) Uani 1 1 d . . .
H50A H -1.2894 0.7784 0.3796 0.105 Uiso 1 1 calc R . .
C51 C -1.2679(10) 0.7321(3) 0.3726(10) 0.074(3) Uani 1 1 d . . .
H51A H -1.3103 0.7302 0.3079 0.089 Uiso 1 1 calc R . .
C52 C -1.2104(9) 0.7047(3) 0.4215(10) 0.072(3) Uani 1 1 d . . .
C53 C -1.2065(11) 0.6770(3) 0.3786(10) 0.075(3) Uani 1 1 d . . .
H53A H -1.2383 0.6753 0.3116 0.090 Uiso 1 1 calc R . .
C54 C -1.1579(10) 0.6515(3) 0.4290(11) 0.074(3) Uani 1 1 d . . .
H54A H -1.1567 0.6326 0.3966 0.089 Uiso 1 1 calc R . .
C55 C -1.1099(10) 0.6534(2) 0.5284(9) 0.061(2) Uani 1 1 d . . .
C56 C -1.0549(12) 0.6279(2) 0.5855(11) 0.077(3) Uani 1 1 d . . .
H56A H -1.0477 0.6087 0.5561 0.093 Uiso 1 1 calc R . .
C57 C -1.0132(15) 0.6313(2) 0.6815(12) 0.086(4) Uani 1 1 d . . .
H57A H -0.9780 0.6144 0.7191 0.103 Uiso 1 1 calc R . .
C58 C -1.0224(12) 0.6607(2) 0.7268(11) 0.078(3) Uani 1 1 d . . .
H58A H -0.9936 0.6626 0.7940 0.094 Uiso 1 1 calc R . .
C59 C -1.1167(9) 0.6820(2) 0.5779(9) 0.061(3) Uani 1 1 d . . .
C60 C -1.1693(10) 0.7089(2) 0.5228(10) 0.068(3) Uani 1 1 d . . .
C61 C -1.0246(14) 0.4766(3) 0.7588(10) 0.083(4) Uani 1 1 d . . .
H61A H -1.0310 0.4870 0.6993 0.099 Uiso 1 1 calc R . .
C62 C -1.0505(13) 0.4461(3) 0.7566(16) 0.100(5) Uani 1 1 d . . .
H62A H -1.0832 0.4362 0.6977 0.121 Uiso 1 1 calc R . .
C63 C -1.0282(10) 0.4303(3) 0.8414(12) 0.082(4) Uani 1 1 d . . .
H63A H -1.0425 0.4089 0.8419 0.098 Uiso 1 1 calc R . .
C64 C -0.9823(11) 0.4465(3) 0.9310(10) 0.072(3) Uani 1 1 d . . .
C65 C -0.9691(13) 0.4296(3) 1.0212(11) 0.078(3) Uani 1 1 d . . .
H65A H -0.9887 0.4085 1.0218 0.094 Uiso 1 1 calc R . .
C66 C -0.9284(11) 0.4450(4) 1.1031(14) 0.101(6) Uani 1 1 d . . .
H66A H -0.9165 0.4337 1.1614 0.122 Uiso 1 1 calc R . .
C67 C -0.8997(11) 0.4795(3) 1.1096(9) 0.069(3) Uani 1 1 d . . .
C68 C -0.8663(14) 0.4950(5) 1.1883(11) 0.102(5) Uani 1 1 d . . .
H68A H -0.8607 0.4852 1.2486 0.122 Uiso 1 1 calc R . .
C69 C -0.8373(14) 0.5273(4) 1.1845(11) 0.090(4) Uani 1 1 d . . .
H69A H -0.8059 0.5384 1.2416 0.108 Uiso 1 1 calc R . .
C70 C -0.8571(13) 0.5421(4) 1.0931(12) 0.101(5) Uani 1 1 d . . .
H70A H -0.8375 0.5632 1.0902 0.122 Uiso 1 1 calc R . .
C71 C -0.9210(10) 0.4952(2) 1.0146(9) 0.064(3) Uani 1 1 d . . .
C72 C -0.9682(8) 0.4786(2) 0.9297(8) 0.056(2) Uani 1 1 d . . .
C73 C -1.0351(13) 1.1030(2) 0.7537(9) 0.074(3) Uani 1 1 d . . .
C74 C -0.9278(9) 1.1010(2) 0.8309(8) 0.058(2) Uani 1 1 d . . .
H74A H -0.9304 1.1094 0.8921 0.070 Uiso 1 1 calc R . .
C75 C -0.8214(10) 1.08680(19) 0.8150(7) 0.057(2) Uani 1 1 d . . .
C76 C -0.8132(12) 1.0747(2) 0.7243(6) 0.067(3) Uani 1 1 d . . .
H76A H -0.7390 1.0656 0.7135 0.080 Uiso 1 1 calc R . .
C77 C -0.9205(14) 1.0768(2) 0.6492(8) 0.072(3) Uani 1 1 d . . .
C78 C -1.0237(11) 1.0907(3) 0.6618(11) 0.078(3) Uani 1 1 d . . .
H78A H -1.0911 1.0926 0.6091 0.093 Uiso 1 1 calc R . .
C79 C -1.1536(12) 1.1182(3) 0.7706(13) 0.078(3) Uani 1 1 d . . .
C80 C -0.6088(10) 1.0744(2) 0.8785(7) 0.056(2) Uani 1 1 d . . .
H80A H -0.6204 1.0542 0.8453 0.067 Uiso 1 1 calc R . .
C81 C -0.5200(11) 1.0717(3) 0.9801(7) 0.070(3) Uani 1 1 d . . .
H81A H -0.5543 1.0570 1.0197 0.105 Uiso 1 1 calc R . .
H81B H -0.5123 1.0917 1.0117 0.105 Uiso 1 1 calc R . .
H81C H -0.4382 1.0648 0.9718 0.105 Uiso 1 1 calc R . .
C82 C -0.5471(11) 1.0984(2) 0.8192(8) 0.060(2) Uani 1 1 d . . .
C83 C -0.8269(15) 1.0464(3) 0.5412(8) 0.080(3) Uani 1 1 d . . .
H83A H -0.7467 1.0578 0.5560 0.095 Uiso 1 1 calc R . .
C84 C -0.859(2) 1.0375(4) 0.4339(10) 0.111(6) Uani 1 1 d . . .
H84A H -0.8849 1.0558 0.3952 0.166 Uiso 1 1 calc R . .
H84B H -0.9260 1.0225 0.4238 0.166 Uiso 1 1 calc R . .
H84C H -0.7856 1.0286 0.4148 0.166 Uiso 1 1 calc R . .
C85 C -0.8203(16) 1.0159(3) 0.6060(8) 0.075(3) Uani 1 1 d . . .
C86 C -0.5369(11) 0.8429(2) 0.6062(8) 0.061(2) Uani 1 1 d . . .
C87 C -0.4099(16) 0.8367(3) 0.6452(11) 0.090(4) Uani 1 1 d . . .
H87A H -0.3870 0.8176 0.6755 0.108 Uiso 1 1 calc R . .
C88 C -0.3150(13) 0.8594(3) 0.6388(10) 0.083(4) Uani 1 1 d . . .
C89 C -0.3454(10) 0.8865(2) 0.5831(8) 0.062(2) Uani 1 1 d . . .
H89A H -0.2837 0.9011 0.5770 0.074 Uiso 1 1 calc R . .
C90 C -0.4730(11) 0.8911(2) 0.5366(9) 0.066(3) Uani 1 1 d . . .
C91 C -0.5670(10) 0.8703(2) 0.5554(9) 0.062(2) Uani 1 1 d . . .
H91A H -0.6515 0.8752 0.5328 0.075 Uiso 1 1 calc R . .
C92 C -0.646(2) 0.8205(2) 0.6143(10) 0.097(5) Uani 1 1 d . . .
C93 C -0.1413(15) 0.8381(3) 0.7568(12) 0.087(4) Uani 1 1 d . . .
H93A H -0.2101 0.8351 0.7925 0.104 Uiso 1 1 calc R . .
C94 C -0.0358(16) 0.8536(4) 0.8163(13) 0.110(5) Uani 1 1 d . . .
H94A H -0.0365 0.8753 0.7986 0.166 Uiso 1 1 calc R . .
H94B H 0.0413 0.8442 0.8061 0.166 Uiso 1 1 calc R . .
H94C H -0.0413 0.8517 0.8841 0.166 Uiso 1 1 calc R . .
C95 C -0.0971(14) 0.8064(2) 0.7201(11) 0.081(4) Uani 1 1 d . . .
C96 C -0.6163(10) 0.9267(3) 0.4479(8) 0.068(3) Uani 1 1 d . . .
H96A H -0.6642 0.9104 0.4073 0.082 Uiso 1 1 calc R . .
C97 C -0.5987(15) 0.9561(5) 0.3865(10) 0.108(5) Uani 1 1 d . . .
H97A H -0.6070 0.9504 0.3189 0.163 Uiso 1 1 calc R . .
H97B H -0.5163 0.9648 0.4099 0.163 Uiso 1 1 calc R . .
H97C H -0.6618 0.9713 0.3930 0.163 Uiso 1 1 calc R . .
C98 C -0.6826(12) 0.9373(3) 0.5301(9) 0.074(3) Uani 1 1 d . . .
C99 C -0.8984(8) 0.8185(3) 1.0778(8) 0.063(3) Uani 1 1 d . . .
C100 C -0.8650(9) 0.7947(2) 1.0215(8) 0.062(3) Uani 1 1 d . . .
H10B H -0.9246 0.7856 0.9720 0.075 Uiso 1 1 calc R . .
C101 C -0.7431(10) 0.7847(3) 1.0398(7) 0.060(2) Uani 1 1 d . . .
C102 C -0.6526(8) 0.7986(2) 1.1156(7) 0.050(2) Uani 1 1 d . . .
H10C H -0.5692 0.7918 1.1280 0.060 Uiso 1 1 calc R . .
C103 C -0.6898(8) 0.8221(2) 1.1701(7) 0.051(2) Uani 1 1 d . . .
C104 C -0.8116(9) 0.8324(2) 1.1486(9) 0.065(3) Uani 1 1 d . . .
H10D H -0.8356 0.8493 1.1830 0.077 Uiso 1 1 calc R . .
C105 C -1.0344(15) 0.8289(5) 1.0581(14) 0.104(5) Uani 1 1 d . . .
C106 C -0.4802(9) 0.8260(3) 1.2684(7) 0.058(2) Uani 1 1 d . . .
H10E H -0.4731 0.8033 1.2755 0.069 Uiso 1 1 calc R . .
C107 C -0.4179(12) 0.8419(3) 1.3652(8) 0.079(3) Uani 1 1 d . . .
H10F H -0.4254 0.8286 1.4193 0.119 Uiso 1 1 calc R . .
H10G H -0.4593 0.8614 1.3715 0.119 Uiso 1 1 calc R . .
H10H H -0.3302 0.8456 1.3651 0.119 Uiso 1 1 calc R . .
C108 C -0.4105(8) 0.83685(19) 1.1908(6) 0.0451(17) Uani 1 1 d . . .
C109 C -0.7845(15) 0.7431(2) 0.9221(10) 0.093(5) Uani 1 1 d . . .
H10I H -0.8601 0.7383 0.9485 0.112 Uiso 1 1 calc R . .
C110 C -0.7130(19) 0.7131(3) 0.9050(11) 0.117(7) Uani 1 1 d . . .
H11A H -0.6358 0.7118 0.9528 0.176 Uiso 1 1 calc R . .
H11B H -0.6941 0.7135 0.8405 0.176 Uiso 1 1 calc R . .
H11C H -0.7646 0.6953 0.9113 0.176 Uiso 1 1 calc R . .
C111 C -0.8191(11) 0.7600(2) 0.8214(7) 0.059(2) Uani 1 1 d . . .
C112 C -1.2810(8) 0.6041(2) 0.8454(7) 0.051(2) Uani 1 1 d . . .
C113 C -1.2681(10) 0.6322(2) 0.8890(8) 0.063(2) Uani 1 1 d . . .
H11D H -1.1888 0.6394 0.9192 0.076 Uiso 1 1 calc R . .
C114 C -1.3756(10) 0.6504(3) 0.8882(7) 0.065(3) Uani 1 1 d . . .
C115 C -1.4917(9) 0.6402(3) 0.8414(9) 0.068(3) Uani 1 1 d . . .
H11E H -1.5628 0.6525 0.8411 0.082 Uiso 1 1 calc R . .
C116 C -1.5027(8) 0.6122(3) 0.7954(8) 0.059(2) Uani 1 1 d . . .
C117 C -1.4017(9) 0.5923(3) 0.7956(9) 0.065(3) Uani 1 1 d . . .
H117 H -1.4110 0.5727 0.7660 0.078 Uiso 1 1 calc R . .
C118 C -1.1634(8) 0.5837(2) 0.8470(7) 0.051(2) Uani 1 1 d . . .
C119 C -1.2567(13) 0.6952(3) 0.9703(12) 0.094(5) Uani 1 1 d . . .
H11H H -1.1970 0.6803 1.0077 0.113 Uiso 1 1 calc R . .
C120 C -1.297(2) 0.7170(7) 1.044(2) 0.210(18) Uani 1 1 d . . .
H12A H -1.3684 0.7081 1.0668 0.315 Uiso 1 1 calc R . .
H12B H -1.3209 0.7368 1.0141 0.315 Uiso 1 1 calc R . .
H12C H -1.2287 0.7198 1.0990 0.315 Uiso 1 1 calc R . .
C121 C -1.1965(14) 0.7074(3) 0.8885(10) 0.076(3) Uani 1 1 d . . .
C122 C -1.6640(12) 0.5749(4) 0.7174(13) 0.090(4) Uani 1 1 d . . .
H12D H -1.5939 0.5601 0.7344 0.108 Uiso 1 1 calc R . .
C123 C -1.703(4) 0.5767(8) 0.615(2) 0.232(18) Uani 1 1 d . . .
H12E H -1.6401 0.5873 0.5878 0.348 Uiso 1 1 calc R . .
H12F H -1.7814 0.5880 0.5999 0.348 Uiso 1 1 calc R . .
H12G H -1.7153 0.5560 0.5886 0.348 Uiso 1 1 calc R . .
C124 C -1.7719(10) 0.5656(2) 0.7663(8) 0.058(2) Uani 1 1 d . . .
O1 O -0.5821(10) 1.12622(19) 0.8134(7) 0.086(2) Uani 1 1 d . . .
O2 O -0.4561(9) 1.0881(2) 0.7815(7) 0.086(2) Uani 1 1 d . . .
O3 O -0.7097(12) 1.00681(18) 0.6422(8) 0.097(3) Uani 1 1 d . . .
O4 O -0.9102(13) 1.0013(2) 0.6113(8) 0.108(4) Uani 1 1 d . . .
O5 O -1.2337(9) 1.1237(3) 0.6946(11) 0.133(5) Uani 1 1 d . . .
O6 O -1.1703(12) 1.1252(4) 0.8453(13) 0.138(5) Uani 1 1 d . . .
O7 O -0.7215(7) 1.08626(16) 0.8936(5) 0.0590(15) Uani 1 1 d . . .
O8 O -0.9237(12) 1.06465(18) 0.5591(6) 0.101(4) Uani 1 1 d . . .
O9 O -0.1384(10) 0.78319(19) 0.7680(10) 0.107(3) Uani 1 1 d . . .
O10 O -0.0241(10) 0.8075(2) 0.6620(8) 0.087(3) Uani 1 1 d . . .
O11 O -0.6238(11) 0.9425(2) 0.6132(6) 0.095(3) Uani 1 1 d . . .
O12 O -0.8027(9) 0.9383(3) 0.5081(10) 0.111(4) Uani 1 1 d . . .
O13 O -0.7517(10) 0.8302(2) 0.6048(7) 0.084(2) Uani 1 1 d . . .
O14 O -0.6145(14) 0.7935(3) 0.6296(11) 0.125(4) Uani 1 1 d . . .
O15 O -0.1755(11) 0.8586(2) 0.6800(9) 0.112(4) Uani 1 1 d . . .
O16 O -0.4918(7) 0.91735(18) 0.4853(6) 0.0656(18) Uani 1 1 d . . .
O17 O -0.3040(6) 0.8259(2) 1.1993(6) 0.0691(19) Uani 1 1 d . . .
O18 O -0.4627(6) 0.85436(16) 1.1253(5) 0.0581(15) Uani 1 1 d . . .
O19 O -0.7578(8) 0.7824(2) 0.8015(7) 0.088(2) Uani 1 1 d . . .
O20 O -0.8965(7) 0.74643(19) 0.7606(6) 0.074(2) Uani 1 1 d . . .
O21 O -1.1177(10) 0.8130(4) 1.0086(13) 0.159(6) Uani 1 1 d . . .
O22 O -1.0624(8) 0.8532(3) 1.0913(9) 0.099(3) Uani 1 1 d . . .
O23 O -0.6114(6) 0.83498(19) 1.2487(6) 0.0678(19) Uani 1 1 d . . .
O24 O -0.6960(8) 0.76120(16) 0.9899(6) 0.079(2) Uani 1 1 d . . .
O25 O -1.0804(10) 0.7098(2) 0.9072(9) 0.102(3) Uani 1 1 d . . .
O26 O -1.2630(9) 0.7149(2) 0.8119(6) 0.085(2) Uani 1 1 d . . .
O27 O -1.7780(10) 0.5748(2) 0.8443(8) 0.095(3) Uani 1 1 d . . .
O28 O -1.8528(11) 0.5468(3) 0.7233(8) 0.122(4) Uani 1 1 d . . .
O29 O -1.1750(8) 0.55799(18) 0.8019(6) 0.073(2) Uani 1 1 d . . .
O30 O -1.0601(8) 0.59243(18) 0.8967(7) 0.079(2) Uani 1 1 d . . .
O31 O -1.3718(10) 0.6784(2) 0.9351(7) 0.099(3) Uani 1 1 d . . .
O32 O -1.6251(7) 0.6048(2) 0.7495(10) 0.110(4) Uani 1 1 d . . .
O1W O -0.3894(14) 1.1634(3) 0.9076(8) 0.123(4) Uani 1 1 d . . .
H1WA H -0.3451 1.1791 0.9131 0.185 Uiso 1 1 d R . .
H1WB H -0.3541 1.1503 0.9472 0.185 Uiso 1 1 d R . .
O2W O -0.9976(8) 0.9328(2) 0.6492(7) 0.083(2) Uani 1 1 d . . .
H2WA H -0.9917 0.9149 0.6709 0.125 Uiso 1 1 d R . .
H2WB H -1.0298 0.9324 0.5905 0.125 Uiso 1 1 d R . .
O3W O -0.3543(14) 0.8281(3) 0.9352(8) 0.129(5) Uani 1 1 d . . .
H3WA H -0.3201 0.8322 0.8891 0.194 Uiso 1 1 d R . .
H3WB H -0.3915 0.8113 0.9248 0.194 Uiso 1 1 d R . .

loop_
_atom_site_aniso_label
_atom_site_aniso_U_11
_atom_site_aniso_U_22
_atom_site_aniso_U_33
_atom_site_aniso_U_23
_atom_site_aniso_U_13
_atom_site_aniso_U_12
Cd1 0.0731(5) 0.0722(4) 0.0533(4) 0.0043(3) -0.0002(4) -0.0085(4)
Cd2 0.0550(3) 0.0411(3) 0.0481(3) 0.0045(3) 0.0076(3) 0.0035(3)
Cd3 0.0404(3) 0.0792(4) 0.0512(4) -0.0002(3) 0.0092(3) -0.0024(3)
Cd4 0.0631(4) 0.0511(3) 0.0518(4) -0.0057(3) 0.0031(3) 0.0145(3)
Cd5 0.0813(5) 0.0412(3) 0.0967(6) -0.0121(4) -0.0131(5) 0.0065(3)
Cd6 0.0568(4) 0.0531(3) 0.0743(5) 0.0189(3) 0.0200(3) 0.0096(3)
N1 0.064(5) 0.069(5) 0.057(5) -0.003(4) 0.012(4) -0.008(4)
N2 0.053(4) 0.044(3) 0.053(4) -0.004(3) 0.020(3) 0.001(3)
N3 0.042(3) 0.054(4) 0.046(4) 0.001(3) 0.006(3) -0.003(3)
N4 0.052(4) 0.037(3) 0.057(4) 0.002(3) 0.021(3) -0.005(3)
N5 0.034(3) 0.077(5) 0.056(5) -0.012(4) 0.012(3) -0.009(3)
N6 0.070(5) 0.077(6) 0.063(5) -0.018(5) 0.023(4) -0.025(5)
N7 0.058(4) 0.039(3) 0.052(4) 0.002(3) 0.001(3) 0.011(3)
N8 0.044(4) 0.059(4) 0.062(5) 0.007(4) 0.017(3) 0.009(3)
N9 0.045(4) 0.042(4) 0.100(7) 0.002(4) -0.003(4) -0.001(3)
N10 0.081(6) 0.048(4) 0.067(5) -0.001(4) 0.009(5) 0.000(4)
N11 0.054(5) 0.060(5) 0.092(7) 0.012(5) 0.014(5) 0.016(4)
N12 0.077(6) 0.080(6) 0.064(6) 0.021(5) 0.023(5) 0.038(5)
C1 0.068(6) 0.076(7) 0.069(7) -0.025(6) 0.013(5) -0.006(5)
C2 0.068(7) 0.075(8) 0.144(14) -0.053(9) 0.046(9) -0.019(6)
C3 0.059(6) 0.054(6) 0.128(12) -0.020(7) 0.042(7) -0.007(5)
C4 0.052(5) 0.080(7) 0.093(9) -0.005(6) 0.039(6) 0.002(5)
C5 0.066(6) 0.066(6) 0.073(7) 0.030(5) 0.006(5) 0.005(5)
C6 0.053(5) 0.088(7) 0.066(7) 0.020(6) 0.005(5) 0.009(5)
C7 0.042(4) 0.078(6) 0.044(5) -0.012(4) 0.004(4) 0.021(4)
C8 0.036(4) 0.101(8) 0.046(5) -0.012(5) 0.010(4) -0.003(5)
C9 0.052(5) 0.069(6) 0.054(5) -0.021(5) 0.009(4) -0.002(4)
C10 0.080(7) 0.062(6) 0.063(6) -0.020(5) 0.005(5) 0.010(5)
C11 0.048(4) 0.064(5) 0.040(4) 0.000(4) 0.004(4) 0.015(4)
C12 0.053(5) 0.048(4) 0.056(5) -0.003(4) 0.013(4) 0.005(4)
C13 0.063(5) 0.050(5) 0.054(5) 0.005(4) -0.008(4) 0.000(4)
C14 0.072(6) 0.041(4) 0.069(6) 0.015(4) 0.001(5) 0.017(4)
C15 0.059(6) 0.048(5) 0.082(8) 0.019(5) 0.003(5) 0.007(4)
C16 0.035(4) 0.051(4) 0.052(5) 0.007(4) 0.008(3) 0.004(3)
C17 0.049(5) 0.069(6) 0.053(5) 0.015(5) 0.007(4) 0.004(4)
C18 0.057(6) 0.121(10) 0.035(5) 0.005(5) 0.008(4) -0.002(6)
C19 0.033(4) 0.064(5) 0.060(5) -0.010(4) 0.011(4) 0.004(3)
C20 0.067(6) 0.070(6) 0.060(6) -0.018(5) 0.021(5) -0.012(5)
C21 0.079(7) 0.054(5) 0.084(8) -0.007(5) 0.040(6) 0.005(5)
C22 0.068(6) 0.039(4) 0.068(6) -0.003(4) 0.023(5) -0.014(4)
C23 0.034(3) 0.054(4) 0.045(4) 0.004(4) 0.013(3) 0.001(3)
C24 0.038(4) 0.052(4) 0.033(4) 0.007(3) 0.006(3) 0.000(3)
C25 0.050(5) 0.108(9) 0.063(7) 0.012(6) 0.020(5) -0.006(6)
C26 0.065(6) 0.065(6) 0.072(7) 0.001(5) 0.018(5) -0.002(5)
C27 0.051(5) 0.123(11) 0.100(10) 0.063(9) 0.034(6) 0.007(6)
C28 0.053(5) 0.071(6) 0.122(11) -0.005(8) 0.039(6) -0.014(5)
C29 0.057(7) 0.120(12) 0.124(14) -0.013(10) 0.033(8) 0.005(7)
C30 0.089(9) 0.061(7) 0.128(14) -0.018(8) 0.021(9) 0.001(6)
C31 0.064(7) 0.098(10) 0.162(16) -0.053(10) 0.059(9) -0.033(7)
C32 0.086(10) 0.151(16) 0.133(16) -0.103(14) 0.045(10) -0.021(10)
C33 0.134(16) 0.159(17) 0.095(12) -0.079(13) 0.043(11) -0.066(14)
C34 0.060(6) 0.117(10) 0.076(8) -0.008(7) 0.023(6) -0.019(7)
C35 0.046(5) 0.073(6) 0.076(7) -0.033(5) 0.028(5) -0.026(4)
C36 0.028(4) 0.076(6) 0.081(7) -0.012(5) 0.026(4) -0.013(4)
C37 0.062(6) 0.053(5) 0.072(7) -0.008(5) 0.013(5) 0.014(4)
C38 0.058(6) 0.106(9) 0.077(8) 0.022(7) 0.008(6) 0.025(6)
C39 0.067(6) 0.071(6) 0.061(6) 0.007(5) 0.005(5) 0.009(5)
C40 0.043(4) 0.064(5) 0.055(5) -0.008(4) -0.002(4) 0.009(4)
C41 0.110(10) 0.077(7) 0.052(6) -0.018(5) -0.003(6) -0.001(7)
C42 0.066(6) 0.063(6) 0.081(8) -0.030(6) 0.007(6) -0.010(5)
C43 0.056(5) 0.054(5) 0.062(6) -0.018(4) 0.021(4) -0.010(4)
C44 0.077(7) 0.044(5) 0.120(11) -0.022(6) 0.027(7) -0.002(5)
C45 0.067(6) 0.044(4) 0.083(8) 0.014(5) 0.031(6) 0.013(4)
C46 0.057(5) 0.066(6) 0.062(6) 0.011(5) 0.010(5) 0.019(5)
C47 0.025(3) 0.042(4) 0.064(5) -0.005(4) 0.012(3) 0.002(3)
C48 0.031(3) 0.060(5) 0.050(5) -0.009(4) 0.012(3) 0.005(3)
C49 0.069(7) 0.050(5) 0.131(12) -0.001(6) -0.014(7) -0.010(5)
C50 0.052(6) 0.080(8) 0.117(11) 0.012(7) -0.014(7) -0.002(5)
C51 0.059(6) 0.070(6) 0.083(8) 0.023(6) -0.010(5) 0.003(5)
C52 0.038(5) 0.081(7) 0.090(8) 0.015(6) -0.006(5) -0.011(5)
C53 0.065(6) 0.074(7) 0.086(8) -0.008(6) 0.013(6) -0.024(6)
C54 0.046(5) 0.064(6) 0.116(10) -0.024(6) 0.025(6) -0.004(4)
C55 0.065(6) 0.036(4) 0.083(7) -0.011(4) 0.022(5) -0.012(4)
C56 0.092(8) 0.038(5) 0.106(10) -0.003(5) 0.030(7) -0.016(5)
C57 0.123(11) 0.031(4) 0.115(11) 0.014(5) 0.050(9) 0.021(5)
C58 0.086(8) 0.040(5) 0.097(9) 0.010(5) -0.009(7) 0.016(5)
C59 0.057(5) 0.039(4) 0.080(7) -0.013(4) -0.002(5) -0.018(4)
C60 0.046(5) 0.054(5) 0.100(9) 0.004(5) 0.002(5) -0.007(4)
C61 0.107(10) 0.076(7) 0.058(7) 0.009(6) -0.003(7) 0.011(7)
C62 0.072(8) 0.060(7) 0.167(17) 0.007(8) 0.016(9) 0.015(6)
C63 0.048(6) 0.071(7) 0.127(12) -0.011(8) 0.016(6) 0.016(5)
C64 0.063(6) 0.066(6) 0.093(8) 0.020(6) 0.029(6) 0.025(5)
C65 0.085(8) 0.072(7) 0.086(9) 0.010(6) 0.036(7) 0.004(6)
C66 0.049(6) 0.112(10) 0.154(15) 0.092(11) 0.046(8) 0.046(7)
C67 0.063(6) 0.094(8) 0.058(6) 0.029(6) 0.032(5) 0.028(6)
C68 0.081(9) 0.162(16) 0.061(8) 0.046(9) 0.011(6) 0.041(10)
C69 0.089(9) 0.111(11) 0.067(8) -0.007(7) 0.006(7) 0.020(8)
C70 0.077(8) 0.127(12) 0.099(11) -0.026(10) 0.016(8) 0.030(8)
C71 0.065(6) 0.056(5) 0.076(7) 0.018(5) 0.029(5) 0.017(5)
C72 0.042(4) 0.070(6) 0.062(6) 0.022(5) 0.023(4) 0.017(4)
C73 0.095(8) 0.049(5) 0.073(7) 0.007(5) 0.003(6) 0.004(5)
C74 0.055(5) 0.052(5) 0.067(6) 0.008(4) 0.009(5) 0.012(4)
C75 0.077(6) 0.038(4) 0.055(5) -0.002(4) 0.010(5) 0.009(4)
C76 0.108(9) 0.053(5) 0.030(4) 0.013(4) -0.008(5) 0.006(5)
C77 0.119(10) 0.040(4) 0.049(5) 0.006(4) -0.003(6) -0.014(5)
C78 0.059(6) 0.062(6) 0.102(10) 0.021(6) -0.011(6) 0.005(5)
C79 0.061(7) 0.071(7) 0.102(10) 0.019(7) 0.016(7) 0.001(5)
C80 0.070(6) 0.056(5) 0.038(4) -0.011(4) -0.001(4) 0.002(4)
C81 0.078(7) 0.097(8) 0.037(5) 0.005(5) 0.012(5) -0.003(6)
C82 0.072(6) 0.050(5) 0.054(5) 0.002(4) 0.003(5) -0.008(4)
C83 0.125(10) 0.064(6) 0.051(6) 0.014(5) 0.020(6) -0.003(7)
C84 0.179(18) 0.087(9) 0.058(7) -0.001(6) 0.001(9) -0.004(10)
C85 0.124(11) 0.047(5) 0.049(6) 0.008(4) 0.006(6) -0.019(7)
C86 0.075(6) 0.053(5) 0.056(5) -0.010(4) 0.021(5) 0.000(5)
C87 0.129(12) 0.048(5) 0.100(10) -0.006(6) 0.043(9) 0.029(7)
C88 0.095(8) 0.074(7) 0.088(8) -0.006(6) 0.039(7) 0.046(7)
C89 0.069(6) 0.055(5) 0.065(6) -0.017(4) 0.022(5) 0.009(4)
C90 0.066(6) 0.062(6) 0.074(7) 0.004(5) 0.023(5) 0.027(5)
C91 0.062(6) 0.056(5) 0.067(7) -0.012(4) 0.006(5) 0.006(4)
C92 0.193(18) 0.038(5) 0.075(8) -0.033(5) 0.063(10) -0.024(8)
C93 0.105(10) 0.050(5) 0.114(11) 0.010(6) 0.044(9) 0.002(6)
C94 0.100(11) 0.125(13) 0.108(12) -0.026(10) 0.025(9) 0.004(10)
C95 0.094(9) 0.044(5) 0.091(9) -0.004(5) -0.019(8) 0.019(5)
C96 0.061(6) 0.079(7) 0.062(6) 0.012(5) 0.006(5) 0.014(5)
C97 0.095(10) 0.177(16) 0.056(7) 0.031(9) 0.023(7) -0.020(11)
C98 0.076(7) 0.093(8) 0.057(7) 0.024(6) 0.027(5) 0.033(6)
C99 0.038(4) 0.079(7) 0.072(6) 0.041(6) 0.014(4) -0.001(4)
C100 0.048(5) 0.071(6) 0.064(6) 0.014(5) 0.000(4) -0.015(4)
C101 0.061(5) 0.068(5) 0.044(5) 0.021(5) -0.007(4) 0.005(5)
C102 0.045(4) 0.052(4) 0.047(5) 0.009(4) -0.005(4) -0.006(4)
C103 0.044(4) 0.051(4) 0.062(5) 0.024(4) 0.017(4) 0.004(4)
C104 0.054(5) 0.066(6) 0.084(7) 0.022(5) 0.037(5) -0.006(4)
C105 0.075(9) 0.129(13) 0.104(12) 0.058(11) 0.011(8) -0.016(10)
C106 0.046(4) 0.077(6) 0.049(5) -0.012(4) 0.008(4) -0.002(4)
C107 0.071(7) 0.124(10) 0.040(5) -0.019(6) 0.004(5) -0.021(7)
C108 0.045(4) 0.046(4) 0.044(4) 0.000(3) 0.007(3) -0.001(3)
C109 0.122(11) 0.045(5) 0.085(8) 0.005(5) -0.046(8) -0.018(6)
C110 0.180(16) 0.043(5) 0.094(10) -0.002(6) -0.059(11) 0.016(7)
C111 0.078(6) 0.045(4) 0.052(5) 0.003(4) 0.007(5) 0.009(4)
C112 0.037(4) 0.067(5) 0.051(5) 0.018(4) 0.015(4) 0.012(4)
C113 0.054(5) 0.072(6) 0.060(6) 0.007(5) 0.004(4) 0.015(5)
C114 0.054(5) 0.092(7) 0.047(5) 0.005(5) 0.001(4) 0.022(5)
C115 0.043(5) 0.069(6) 0.092(8) 0.014(6) 0.014(5) 0.019(5)
C116 0.032(4) 0.078(6) 0.071(6) 0.027(5) 0.019(4) 0.007(4)
C117 0.043(5) 0.078(6) 0.074(7) 0.024(5) 0.014(5) -0.007(4)
C118 0.047(5) 0.063(5) 0.046(5) 0.021(4) 0.019(4) 0.014(4)
C119 0.071(7) 0.081(8) 0.110(11) -0.020(8) -0.030(8) 0.024(6)
C120 0.133(17) 0.27(3) 0.18(2) -0.13(2) -0.087(17) 0.11(2)
C121 0.094(9) 0.057(6) 0.070(7) -0.013(5) 0.002(7) 0.022(6)
C122 0.058(6) 0.104(9) 0.119(12) -0.018(9) 0.046(7) -0.009(6)
C123 0.32(5) 0.22(3) 0.17(3) 0.00(2) 0.09(3) -0.13(3)
C124 0.058(5) 0.052(5) 0.058(6) 0.001(4) -0.004(5) -0.005(4)
O1 0.111(7) 0.064(5) 0.079(6) -0.003(4) 0.012(5) -0.006(4)
O2 0.086(6) 0.093(6) 0.090(6) 0.015(5) 0.041(5) -0.003(5)
O3 0.153(10) 0.045(4) 0.093(7) 0.006(4) 0.023(7) -0.001(5)
O4 0.171(11) 0.052(4) 0.084(6) 0.003(4) -0.014(7) -0.006(6)
O5 0.062(5) 0.182(12) 0.156(11) 0.095(10) 0.021(6) 0.027(6)
O6 0.092(8) 0.146(11) 0.159(14) -0.032(10) -0.016(9) -0.003(7)
O7 0.064(4) 0.065(4) 0.049(4) 0.000(3) 0.015(3) 0.005(3)
O8 0.169(10) 0.052(4) 0.060(5) 0.000(3) -0.032(6) 0.022(5)
O9 0.113(7) 0.039(4) 0.172(11) -0.012(5) 0.035(7) 0.006(4)
O10 0.095(6) 0.077(5) 0.093(7) -0.013(5) 0.029(5) 0.021(5)
O11 0.158(9) 0.075(5) 0.058(5) 0.006(4) 0.036(6) 0.048(6)
O12 0.057(5) 0.130(8) 0.149(10) -0.014(7) 0.031(6) 0.003(5)
O13 0.097(6) 0.073(5) 0.087(6) -0.008(4) 0.029(5) -0.020(5)
O14 0.151(11) 0.085(7) 0.148(11) -0.021(7) 0.054(9) -0.009(7)
O15 0.118(8) 0.089(6) 0.144(9) 0.053(7) 0.066(7) 0.048(6)
O16 0.053(4) 0.075(4) 0.073(5) 0.007(4) 0.022(3) 0.009(3)
O17 0.046(3) 0.098(5) 0.064(4) 0.014(4) 0.012(3) 0.021(4)
O18 0.043(3) 0.069(4) 0.059(4) 0.017(3) 0.004(3) -0.001(3)
O19 0.080(5) 0.085(5) 0.090(6) 0.030(5) -0.001(5) -0.008(5)
O20 0.068(4) 0.078(5) 0.065(4) -0.023(4) -0.013(4) 0.006(4)
O21 0.051(5) 0.231(17) 0.188(15) 0.015(13) 0.010(7) -0.026(8)
O22 0.058(5) 0.123(8) 0.127(9) 0.035(7) 0.043(5) 0.008(5)
O23 0.043(3) 0.093(5) 0.068(5) -0.018(4) 0.013(3) 0.008(3)
O24 0.097(6) 0.050(4) 0.071(5) -0.003(3) -0.032(4) 0.010(4)
O25 0.083(6) 0.094(6) 0.111(8) 0.018(5) -0.028(6) -0.005(5)
O26 0.085(5) 0.095(6) 0.059(5) -0.002(4) -0.023(4) 0.024(4)
O27 0.096(6) 0.092(6) 0.095(7) -0.015(5) 0.014(5) -0.026(5)
O28 0.129(9) 0.157(10) 0.094(7) -0.049(7) 0.057(7) -0.086(8)
O29 0.083(5) 0.064(4) 0.071(5) -0.006(4) 0.013(4) 0.011(4)
O30 0.066(5) 0.066(4) 0.099(6) -0.006(4) 0.003(4) 0.013(4)
O31 0.099(7) 0.119(7) 0.075(6) -0.023(5) 0.004(5) 0.054(6)
O32 0.037(4) 0.080(5) 0.214(13) 0.003(6) 0.027(5) -0.013(4)
O1W 0.184(12) 0.115(8) 0.065(6) -0.024(6) 0.010(7) 0.007(8)
O2W 0.072(5) 0.077(5) 0.097(6) -0.021(4) 0.005(4) -0.016(4)
O3W 0.185(13) 0.124(9) 0.067(6) -0.019(6) -0.006(7) 0.021(8)

loop_
_atom_type_symbol
_atom_type_description
_atom_type_scat_dispersion_real
_atom_type_scat_dispersion_imag
_atom_type_scat_source
C C 0.0033 0.0016 'International Tables Vol C Tables 4.2.6.8 and 6.1.1.4'
H H 0.0000 0.0000 'International Tables Vol C Tables 4.2.6.8 and 6.1.1.4'
N N 0.0061 0.0033 'International Tables Vol C Tables 4.2.6.8 and 6.1.1.4'
O O 0.0106 0.0060 'International Tables Vol C Tables 4.2.6.8 and 6.1.1.4'
Cd Cd -0.8075 1.2024 'International Tables Vol C Tables 4.2.6.8 and 6.1.1.4'

loop_
_geom_angle_atom_site_label_1
_geom_angle_atom_site_label_2
_geom_angle_atom_site_label_3
_geom_angle
_geom_angle_site_symmetry_1
_geom_angle_site_symmetry_3
_geom_angle_publ_flag
O5 Cd1 O1W 126.7(5) 1_655 . ?
O5 Cd1 N2 84.6(4) 1_655 . ?
O1W Cd1 N2 145.5(4) . . ?
O5 Cd1 N1 98.2(4) 1_655 . ?
O1W Cd1 N1 88.5(4) . . ?
N2 Cd1 N1 71.1(3) . . ?
O5 Cd1 O1 144.1(4) 1_655 . ?
O1W Cd1 O1 70.8(4) . . ?
N2 Cd1 O1 92.4(3) . . ?
N1 Cd1 O1 114.7(3) . . ?
O5 Cd1 O2 89.5(4) 1_655 . ?
O1W Cd1 O2 101.3(4) . . ?
N2 Cd1 O2 92.0(3) . . ?
N1 Cd1 O2 160.6(3) . . ?
O1 Cd1 O2 54.8(3) . . ?
O5 Cd1 O6 50.0(5) 1_655 1_655 ?
O1W Cd1 O6 78.6(5) . 1_655 ?
N2 Cd1 O6 134.6(4) . 1_655 ?
N1 Cd1 O6 112.9(4) . 1_655 ?
O1 Cd1 O6 121.4(5) . 1_655 ?
O2 Cd1 O6 85.6(4) . 1_655 ?
O5 Cd1 C82 117.3(4) 1_655 . ?
O1W Cd1 C82 83.1(4) . . ?
N2 Cd1 C82 95.4(3) . . ?
N1 Cd1 C82 141.0(3) . . ?
O1 Cd1 C82 27.2(3) . . ?
O2 Cd1 C82 27.9(3) . . ?
O6 Cd1 C82 102.6(5) 1_655 . ?
O2W Cd2 N3 86.6(3) . . ?
O2W Cd2 N4 103.5(3) . . ?
N3 Cd2 N4 71.2(2) . . ?
O2W Cd2 O11 128.3(3) . . ?
N3 Cd2 O11 85.2(3) . . ?
N4 Cd2 O11 121.5(3) . . ?
O2W Cd2 O4 85.5(4) . . ?
N3 Cd2 O4 159.0(4) . . ?
N4 Cd2 O4 91.9(3) . . ?
O11 Cd2 O4 114.8(4) . . ?
O2W Cd2 O12 82.5(3) . . ?
N3 Cd2 O12 110.4(3) . . ?
N4 Cd2 O12 173.9(3) . . ?
O11 Cd2 O12 53.5(3) . . ?
O4 Cd2 O12 87.8(4) . . ?
O2W Cd2 O3 137.0(4) . . ?
N3 Cd2 O3 135.1(3) . . ?
N4 Cd2 O3 85.4(3) . . ?
O11 Cd2 O3 75.0(4) . . ?
O4 Cd2 O3 52.0(4) . . ?
O12 Cd2 O3 89.6(4) . . ?
O22 Cd3 O3W 106.8(5) 1_655 . ?
O22 Cd3 N5 110.8(3) 1_655 . ?
O3W Cd3 N5 87.6(4) . . ?
O22 Cd3 N6 94.4(4) 1_655 . ?
O3W Cd3 N6 154.0(4) . . ?
N5 Cd3 N6 70.6(3) . . ?
O22 Cd3 O18 149.3(3) 1_655 . ?
O3W Cd3 O18 89.7(4) . . ?
N5 Cd3 O18 95.2(2) . . ?
N6 Cd3 O18 78.8(3) . . ?
O22 Cd3 O17 96.5(3) 1_655 . ?
O3W Cd3 O17 100.4(4) . . ?
N5 Cd3 O17 148.1(2) . . ?
N6 Cd3 O17 91.8(3) . . ?
O18 Cd3 O17 54.4(2) . . ?
O22 Cd3 C108 122.7(3) 1_655 . ?
O3W Cd3 C108 97.4(4) . . ?
N5 Cd3 C108 121.5(3) . . ?
N6 Cd3 C108 83.0(3) . . ?
O18 Cd3 C108 27.3(2) . . ?
O17 Cd3 C108 27.2(2) . . ?
O13 Cd4 O10 93.4(4) . 1_455 ?
O13 Cd4 N7 86.6(3) . . ?
O10 Cd4 N7 89.6(3) 1_455 . ?
O13 Cd4 O19 95.1(3) . . ?
O10 Cd4 O19 90.8(4) 1_455 . ?
N7 Cd4 O19 178.2(3) . . ?
O13 Cd4 N8 131.2(3) . . ?
O10 Cd4 N8 126.4(3) 1_455 . ?
N7 Cd4 N8 69.0(3) . . ?
O19 Cd4 N8 109.4(3) . . ?
O13 Cd4 O14 52.7(4) . . ?
O10 Cd4 O14 143.1(3) 1_455 . ?
N7 Cd4 O14 101.0(4) . . ?
O19 Cd4 O14 79.7(4) . . ?
N8 Cd4 O14 90.2(3) . . ?
O13 Cd4 O20 145.9(3) . . ?
O10 Cd4 O20 80.7(3) 1_455 . ?
N7 Cd4 O20 126.6(3) . . ?
O19 Cd4 O20 51.7(3) . . ?
N8 Cd4 O20 75.4(3) . . ?
O14 Cd4 O20 117.9(4) . . ?
O13 Cd4 C92 26.0(4) . . ?
O10 Cd4 C92 118.1(4) 1_455 . ?
N7 Cd4 C92 94.7(4) . . ?
O19 Cd4 C92 86.7(4) . . ?
N8 Cd4 C92 112.3(3) . . ?
O14 Cd4 C92 26.7(5) . . ?
O20 Cd4 C92 136.0(4) . . ?
O9 Cd5 O20 87.0(3) 1_455 . ?
O9 Cd5 O26 95.3(4) 1_455 . ?
O20 Cd5 O26 148.7(3) . . ?
O9 Cd5 N10 164.9(4) 1_455 . ?
O20 Cd5 N10 92.9(3) . . ?
O26 Cd5 N10 92.6(3) . . ?
O9 Cd5 N9 94.4(4) 1_455 . ?
O20 Cd5 N9 101.9(3) . . ?
O26 Cd5 N9 109.1(3) . . ?
N10 Cd5 N9 70.8(3) . . ?
O9 Cd5 O25 103.7(4) 1_455 . ?
O20 Cd5 O25 95.2(3) . . ?
O26 Cd5 O25 53.9(3) . . ?
N10 Cd5 O25 91.3(4) . . ?
N9 Cd5 O25 155.7(3) . . ?
O9 Cd5 C121 100.1(4) 1_455 . ?
O20 Cd5 C121 122.3(4) . . ?
O26 Cd5 C121 26.6(3) . . ?
N10 Cd5 C121 92.7(3) . . ?
N9 Cd5 C121 133.9(4) . . ?
O25 Cd5 C121 27.3(4) . . ?
N12 Cd6 O29 116.6(3) . . ?
N12 Cd6 N11 73.9(4) . . ?
O29 Cd6 N11 93.8(3) . . ?
N12 Cd6 O27 100.1(4) . 1_655 ?
O29 Cd6 O27 132.0(3) . 1_655 ?
N11 Cd6 O27 127.1(3) . 1_655 ?
N12 Cd6 O30 97.7(3) . . ?
O29 Cd6 O30 55.8(3) . . ?
N11 Cd6 O30 141.6(3) . . ?
O27 Cd6 O30 91.1(3) 1_655 . ?
N12 Cd6 O28 130.2(4) . 1_655 ?
O29 Cd6 O28 111.3(4) . 1_655 ?
N11 Cd6 O28 90.5(4) . 1_655 ?
O27 Cd6 O28 52.9(3) 1_655 1_655 ?
O30 Cd6 O28 120.5(4) . 1_655 ?
N12 Cd6 C118 109.4(3) . . ?
O29 Cd6 C118 28.1(3) . . ?
N11 Cd6 C118 119.0(3) . . ?
O27 Cd6 C118 112.7(3) 1_655 . ?
O30 Cd6 C118 27.8(3) . . ?
O28 Cd6 C118 119.3(4) 1_655 . ?
N12 Cd6 C124 116.7(3) . 1_655 ?
O29 Cd6 C124 125.5(3) . 1_655 ?
N11 Cd6 C124 110.7(3) . 1_655 ?
O27 Cd6 C124 25.5(3) 1_655 1_655 ?
O30 Cd6 C124 106.5(3) . 1_655 ?
O28 Cd6 C124 27.4(3) 1_655 1_655 ?
C118 Cd6 C124 119.1(3) . 1_655 ?
C1 N1 C12 118.4(10) . . ?
C1 N1 Cd1 126.3(8) . . ?
C12 N1 Cd1 115.1(6) . . ?
C10 N2 C11 118.6(9) . . ?
C10 N2 Cd1 125.3(7) . . ?
C11 N2 Cd1 115.8(6) . . ?
C13 N3 C24 117.6(8) . . ?
C13 N3 Cd2 127.0(6) . . ?
C24 N3 Cd2 115.3(5) . . ?
C23 N4 C22 117.2(8) . . ?
C23 N4 Cd2 116.7(5) . . ?
C22 N4 Cd2 125.9(6) . . ?
C25 N5 C36 116.5(10) . . ?
C25 N5 Cd3 123.8(8) . . ?
C36 N5 Cd3 119.5(7) . . ?
C35 N6 C34 119.7(10) . . ?
C35 N6 Cd3 115.7(7) . . ?
C34 N6 Cd3 124.4(9) . . ?
C48 N7 C37 119.7(8) . . ?
C48 N7 Cd4 116.7(6) . . ?
C37 N7 Cd4 123.6(6) . . ?
C47 N8 C46 117.6(9) . . ?
C47 N8 Cd4 117.3(6) . . ?
C46 N8 Cd4 125.0(7) . . ?
C49 N9 C60 115.4(11) . . ?
C49 N9 Cd5 128.9(9) . . ?
C60 N9 Cd5 115.6(7) . . ?
C58 N10 C59 117.8(9) . . ?
C58 N10 Cd5 124.1(8) . . ?
C59 N10 Cd5 117.8(6) . . ?
C61 N11 C72 121.4(10) . . ?
C61 N11 Cd6 127.6(8) . . ?
C72 N11 Cd6 111.0(8) . . ?
C70 N12 C71 117.6(12) . . ?
C70 N12 Cd6 128.4(10) . . ?
C71 N12 Cd6 114.1(8) . . ?
N1 C1 C2 121.5(12) . . ?
N1 C1 H1A 119.2 . . ?
C2 C1 H1A 119.2 . . ?
C3 C2 C1 118.8(11) . . ?
C3 C2 H2A 120.6 . . ?
C1 C2 H2A 120.6 . . ?
C2 C3 C4 123.2(13) . . ?
C2 C3 H3A 118.4 . . ?
C4 C3 H3A 118.4 . . ?
C5 C4 C12 124.2(11) . . ?
C5 C4 C3 124.7(12) . . ?
C12 C4 C3 111.1(12) . . ?
C4 C5 C6 121.9(10) . . ?
C4 C5 H5A 119.1 . . ?
C6 C5 H5A 119.1 . . ?
C5 C6 C7 119.2(10) . . ?
C5 C6 H6A 120.4 . . ?
C7 C6 H6A 120.4 . . ?
C8 C7 C11 118.2(10) . . ?
C8 C7 C6 123.7(9) . . ?
C11 C7 C6 118.1(9) . . ?
C9 C8 C7 120.1(9) . . ?
C9 C8 H8A 119.9 . . ?
C7 C8 H8A 119.9 . . ?
C8 C9 C10 120.5(10) . . ?
C8 C9 H9A 119.7 . . ?
C10 C9 H9A 119.7 . . ?
N2 C10 C9 122.3(11) . . ?
N2 C10 H10A 118.9 . . ?
C9 C10 H10A 118.9 . . ?
N2 C11 C7 120.2(9) . . ?
N2 C11 C12 119.2(8) . . ?
C7 C11 C12 120.6(9) . . ?
N1 C12 C4 126.0(10) . . ?
N1 C12 C11 118.2(8) . . ?
C4 C12 C11 115.8(9) . . ?
N3 C13 C14 124.6(10) . . ?
N3 C13 H13A 117.7 . . ?
C14 C13 H13A 117.7 . . ?
C15 C14 C13 120.4(9) . . ?
C15 C14 H14A 119.8 . . ?
C13 C14 H14A 119.8 . . ?
C14 C15 C16 117.3(9) . . ?
C14 C15 H15A 121.3 . . ?
C16 C15 H15A 121.3 . . ?
C24 C16 C17 119.4(8) . . ?
C24 C16 C15 118.9(9) . . ?
C17 C16 C15 121.6(9) . . ?
C18 C17 C16 119.9(9) . . ?
C18 C17 H17A 120.1 . . ?
C16 C17 H17A 120.1 . . ?
C17 C18 C19 122.3(9) . . ?
C17 C18 H18A 118.9 . . ?
C19 C18 H18A 118.9 . . ?
C23 C19 C18 118.7(9) . . ?
C23 C19 C20 117.0(9) . . ?
C18 C19 C20 124.3(10) . . ?
C21 C20 C19 118.9(10) . . ?
C21 C20 H20A 120.5 . . ?
C19 C20 H20A 120.5 . . ?
C20 C21 C22 120.4(9) . . ?
C20 C21 H21A 119.8 . . ?
C22 C21 H21A 119.8 . . ?
C21 C22 N4 123.5(10) . . ?
C21 C22 H22A 118.2 . . ?
N4 C22 H22A 118.2 . . ?
N4 C23 C19 122.8(8) . . ?
N4 C23 C24 117.7(7) . . ?
C19 C23 C24 119.3(8) . . ?
N3 C24 C16 121.0(8) . . ?
N3 C24 C23 118.8(7) . . ?
C16 C24 C23 120.2(7) . . ?
N5 C25 C26 124.3(12) . . ?
N5 C25 H25A 117.9 . . ?
C26 C25 H25A 117.9 . . ?
C27 C26 C25 117.3(12) . . ?
C27 C26 H26A 121.4 . . ?
C25 C26 H26A 121.4 . . ?
C26 C27 C28 120.1(12) . . ?
C26 C27 H27A 120.0 . . ?
C28 C27 H27A 120.0 . . ?
C36 C28 C29 119.6(15) . . ?
C36 C28 C27 118.0(12) . . ?
C29 C28 C27 122.2(15) . . ?
C30 C29 C28 125.9(18) . . ?
C30 C29 H29A 117.1 . . ?
C28 C29 H29A 117.1 . . ?
C29 C30 C31 118.5(14) . . ?
C29 C30 H30A 120.7 . . ?
C31 C30 H30A 120.7 . . ?
C35 C31 C30 118.8(16) . . ?
C35 C31 C32 110.9(16) . . ?
C30 C31 C32 130.1(15) . . ?
C33 C32 C31 122.7(14) . . ?
C33 C32 H32A 118.7 . . ?
C31 C32 H32A 118.7 . . ?
C32 C33 C34 121.7(17) . . ?
C32 C33 H33A 119.1 . . ?
C34 C33 H33A 119.1 . . ?
N6 C34 C33 119.3(17) . . ?
N6 C34 H34A 120.3 . . ?
C33 C34 H34A 120.3 . . ?
N6 C35 C31 125.4(12) . . ?
N6 C35 C36 119.6(9) . . ?
C31 C35 C36 115.0(13) . . ?
C28 C36 N5 123.6(11) . . ?
C28 C36 C35 122.1(11) . . ?
N5 C36 C35 114.2(10) . . ?
N7 C37 C38 123.8(10) . . ?
N7 C37 H37A 118.1 . . ?
C38 C37 H37A 118.1 . . ?
C37 C38 C39 116.9(11) . . ?
C37 C38 H38A 121.6 . . ?
C39 C38 H38A 121.6 . . ?
C38 C39 C40 121.1(10) . . ?
C38 C39 H39A 119.4 . . ?
C40 C39 H39A 119.4 . . ?
C41 C40 C39 125.7(10) . . ?
C41 C40 C48 117.1(9) . . ?
C39 C40 C48 116.7(9) . . ?
C42 C41 C40 125.8(11) . . ?
C42 C41 H41A 117.1 . . ?
C40 C41 H41A 117.1 . . ?
C41 C42 C43 119.4(10) . . ?
C41 C42 H42A 120.3 . . ?
C43 C42 H42A 120.3 . . ?
C44 C43 C47 118.7(10) . . ?
C44 C43 C42 123.3(9) . . ?
C47 C43 C42 117.9(9) . . ?
C43 C44 C45 118.9(9) . . ?
C43 C44 H44A 120.5 . . ?
C45 C44 H44A 120.5 . . ?
C46 C45 C44 118.0(9) . . ?
C46 C45 H45A 121.0 . . ?
C44 C45 H45A 121.0 . . ?
N8 C46 C45 124.2(11) . . ?
N8 C46 H46A 117.9 . . ?
C45 C46 H46A 117.9 . . ?
N8 C47 C43 122.5(8) . . ?
N8 C47 C48 117.8(7) . . ?
C43 C47 C48 119.6(9) . . ?
N7 C48 C47 119.1(8) . . ?
N7 C48 C40 121.3(8) . . ?
C47 C48 C40 119.6(8) . . ?
N9 C49 C50 125.3(12) . . ?
N9 C49 H49A 117.4 . . ?
C50 C49 H49A 117.4 . . ?
C51 C50 C49 116.0(12) . . ?
C51 C50 H50A 122.0 . . ?
C49 C50 H50A 122.0 . . ?
C50 C51 C52 123.5(12) . . ?
C50 C51 H51A 118.2 . . ?
C52 C51 H51A 118.2 . . ?
C53 C52 C60 122.2(11) . . ?
C53 C52 C51 124.3(12) . . ?
C60 C52 C51 113.2(11) . . ?
C52 C53 C54 122.1(13) . . ?
C52 C53 H53A 118.9 . . ?
C54 C53 H53A 118.9 . . ?
C53 C54 C55 120.4(11) . . ?
C53 C54 H54A 119.8 . . ?
C55 C54 H54A 119.8 . . ?
C54 C55 C56 123.7(10) . . ?
C54 C55 C59 119.4(10) . . ?
C56 C55 C59 116.9(11) . . ?
C57 C56 C55 120.1(10) . . ?
C57 C56 H56A 119.9 . . ?
C55 C56 H56A 119.9 . . ?
C56 C57 C58 120.3(11) . . ?
C56 C57 H57A 119.9 . . ?
C58 C57 H57A 119.9 . . ?
N10 C58 C57 121.7(12) . . ?
N10 C58 H58A 119.2 . . ?
C57 C58 H58A 119.2 . . ?
N10 C59 C55 123.2(10) . . ?
N10 C59 C60 117.6(9) . . ?
C55 C59 C60 119.2(11) . . ?
N9 C60 C52 125.7(10) . . ?
N9 C60 C59 117.6(11) . . ?
C52 C60 C59 116.6(10) . . ?
N11 C61 C62 123.9(14) . . ?
N11 C61 H61A 118.1 . . ?
C62 C61 H61A 118.1 . . ?
C61 C62 C63 118.3(17) . . ?
C61 C62 H62A 120.8 . . ?
C63 C62 H62A 120.8 . . ?
C62 C63 C64 119.5(13) . . ?
C62 C63 H63A 120.3 . . ?
C64 C63 H63A 120.3 . . ?
C72 C64 C63 119.5(11) . . ?
C72 C64 C65 121.5(13) . . ?
C63 C64 C65 118.4(12) . . ?
C66 C65 C64 117.7(12) . . ?
C66 C65 H65A 121.1 . . ?
C64 C65 H65A 121.1 . . ?
C65 C66 C67 124.9(12) . . ?
C65 C66 H66A 117.6 . . ?
C67 C66 H66A 117.6 . . ?
C68 C67 C71 120.4(13) . . ?
C68 C67 C66 125.8(13) . . ?
C71 C67 C66 113.8(12) . . ?
C67 C68 C69 120.3(12) . . ?
C67 C68 H68A 119.9 . . ?
C69 C68 H68A 119.9 . . ?
C70 C69 C68 118.7(14) . . ?
C70 C69 H69A 120.7 . . ?
C68 C69 H69A 120.7 . . ?
N12 C70 C69 122.2(17) . . ?
N12 C70 H70A 118.9 . . ?
C69 C70 H70A 118.9 . . ?
N12 C71 C72 119.4(10) . . ?
N12 C71 C67 120.4(11) . . ?
C72 C71 C67 120.0(10) . . ?
N11 C72 C64 116.9(11) . . ?
N11 C72 C71 121.3(10) . . ?
C64 C72 C71 121.4(10) . . ?
C78 C73 C74 117.4(11) . . ?
C78 C73 C79 122.4(12) . . ?
C74 C73 C79 120.2(12) . . ?
C75 C74 C73 119.6(11) . . ?
C75 C74 H74A 120.2 . . ?
C73 C74 H74A 120.2 . . ?
C74 C75 O7 115.7(9) . . ?
C74 C75 C76 121.7(10) . . ?
O7 C75 C76 122.6(10) . . ?
C75 C76 C77 117.7(12) . . ?
C75 C76 H76A 121.1 . . ?
C77 C76 H76A 121.1 . . ?
C78 C77 O8 115.7(12) . . ?
C78 C77 C76 122.0(12) . . ?
O8 C77 C76 122.3(13) . . ?
C77 C78 C73 121.4(11) . . ?
C77 C78 H78A 119.3 . . ?
C73 C78 H78A 119.3 . . ?
O6 C79 O5 121.3(15) . . ?
O6 C79 C73 123.8(15) . . ?
O5 C79 C73 114.9(16) . . ?
O7 C80 C82 108.9(8) . . ?
O7 C80 C81 107.3(8) . . ?
C82 C80 C81 106.4(8) . . ?
O7 C80 H80A 111.3 . . ?
C82 C80 H80A 111.3 . . ?
C81 C80 H80A 111.3 . . ?
C80 C81 H81A 109.5 . . ?
C80 C81 H81B 109.5 . . ?
H81A C81 H81B 109.5 . . ?
C80 C81 H81C 109.5 . . ?
H81A C81 H81C 109.5 . . ?
H81B C81 H81C 109.5 . . ?
O1 C82 O2 123.3(10) . . ?
O1 C82 C80 120.7(11) . . ?
O2 C82 C80 115.9(9) . . ?
O1 C82 Cd1 61.7(6) . . ?
O2 C82 Cd1 62.6(6) . . ?
C80 C82 Cd1 166.6(7) . . ?
O8 C83 C84 106.8(12) . . ?
O8 C83 C85 108.7(11) . . ?
C84 C83 C85 109.3(11) . . ?
O8 C83 H83A 110.7 . . ?
C84 C83 H83A 110.7 . . ?
C85 C83 H83A 110.7 . . ?
C83 C84 H84A 109.5 . . ?
C83 C84 H84B 109.5 . . ?
H84A C84 H84B 109.5 . . ?
C83 C84 H84C 109.5 . . ?
H84A C84 H84C 109.5 . . ?
H84B C84 H84C 109.5 . . ?
O4 C85 O3 122.7(11) . . ?
O4 C85 C83 122.3(14) . . ?
O3 C85 C83 114.6(12) . . ?
C91 C86 C87 118.6(11) . . ?
C91 C86 C92 117.4(12) . . ?
C87 C86 C92 124.0(12) . . ?
C86 C87 C88 120.3(11) . . ?
C86 C87 H87A 119.8 . . ?
C88 C87 H87A 119.8 . . ?
C89 C88 C87 120.5(12) . . ?
C89 C88 O15 109.8(12) . . ?
C87 C88 O15 129.6(11) . . ?
C88 C89 C90 118.0(11) . . ?
C88 C89 H89A 121.0 . . ?
C90 C89 H89A 121.0 . . ?
O16 C90 C91 126.6(10) . . ?
O16 C90 C89 113.3(10) . . ?
C91 C90 C89 119.8(10) . . ?
C86 C91 C90 121.9(10) . . ?
C86 C91 H91A 119.1 . . ?
C90 C91 H91A 119.1 . . ?
O13 C92 O14 125.5(16) . . ?
O13 C92 C86 120.3(11) . . ?
O14 C92 C86 114.2(18) . . ?
O13 C92 Cd4 57.2(8) . . ?
O14 C92 Cd4 68.4(10) . . ?
C86 C92 Cd4 177.0(9) . . ?
O15 C93 C94 102.5(13) . . ?
O15 C93 C95 110.7(12) . . ?
C94 C93 C95 109.5(13) . . ?
O15 C93 H93A 111.3 . . ?
C94 C93 H93A 111.3 . . ?
C95 C93 H93A 111.3 . . ?
C93 C94 H94A 109.5 . . ?
C93 C94 H94B 109.5 . . ?
H94A C94 H94B 109.5 . . ?
C93 C94 H94C 109.5 . . ?
H94A C94 H94C 109.5 . . ?
H94B C94 H94C 109.5 . . ?
O10 C95 O9 132.7(11) . . ?
O10 C95 C93 117.2(12) . . ?
O9 C95 C93 109.7(13) . . ?
O16 C96 C98 111.2(9) . . ?
O16 C96 C97 103.0(10) . . ?
C98 C96 C97 107.1(11) . . ?
O16 C96 H96A 111.7 . . ?
C98 C96 H96A 111.7 . . ?
C97 C96 H96A 111.7 . . ?
C96 C97 H97A 109.5 . . ?
C96 C97 H97B 109.5 . . ?
H97A C97 H97B 109.5 . . ?
C96 C97 H97C 109.5 . . ?
H97A C97 H97C 109.5 . . ?
H97B C97 H97C 109.5 . . ?
O11 C98 O12 122.4(12) . . ?
O11 C98 C96 121.8(11) . . ?
O12 C98 C96 115.7(12) . . ?
C104 C99 C100 121.2(9) . . ?
C104 C99 C105 120.7(14) . . ?
C100 C99 C105 118.1(13) . . ?
C101 C100 C99 118.5(10) . . ?
C101 C100 H10B 120.7 . . ?
C99 C100 H10B 120.7 . . ?
C100 C101 O24 125.1(10) . . ?
C100 C101 C102 120.5(11) . . ?
O24 C101 C102 114.4(9) . . ?
C103 C102 C101 119.1(9) . . ?
C103 C102 H10C 120.4 . . ?
C101 C102 H10C 120.4 . . ?
O23 C103 C104 117.7(9) . . ?
O23 C103 C102 122.7(8) . . ?
C104 C103 C102 119.5(10) . . ?
C99 C104 C103 121.0(11) . . ?
C99 C104 H10D 119.5 . . ?
C103 C104 H10D 119.5 . . ?
O22 C105 O21 119.1(18) . . ?
O22 C105 C99 119.8(16) . . ?
O21 C105 C99 121(2) . . ?
O23 C106 C108 113.2(8) . . ?
O23 C106 C107 107.0(8) . . ?
C108 C106 C107 107.3(8) . . ?
O23 C106 H10E 109.8 . . ?
C108 C106 H10E 109.8 . . ?
C107 C106 H10E 109.8 . . ?
C106 C107 H10F 109.5 . . ?
C106 C107 H10G 109.5 . . ?
H10F C107 H10G 109.5 . . ?
C106 C107 H10H 109.5 . . ?
H10F C107 H10H 109.5 . . ?
H10G C107 H10H 109.5 . . ?
O17 C108 O18 126.2(9) . . ?
O17 C108 C106 113.9(8) . . ?
O18 C108 C106 119.9(8) . . ?
O17 C108 Cd3 64.0(5) . . ?
O18 C108 Cd3 62.6(5) . . ?
C106 C108 Cd3 174.5(6) . . ?
O24 C109 C110 105.3(11) . . ?
O24 C109 C111 110.5(9) . . ?
C110 C109 C111 106.8(12) . . ?
O24 C109 H10I 111.3 . . ?
C110 C109 H10I 111.3 . . ?
C111 C109 H10I 111.3 . . ?
C109 C110 H11A 109.5 . . ?
C109 C110 H11B 109.5 . . ?
H11A C110 H11B 109.5 . . ?
C109 C110 H11C 109.5 . . ?
H11A C110 H11C 109.5 . . ?
H11B C110 H11C 109.5 . . ?
O20 C111 O19 123.0(10) . . ?
O20 C111 C109 114.5(9) . . ?
O19 C111 C109 121.5(10) . . ?
C113 C112 C117 122.4(9) . . ?
C113 C112 C118 119.4(9) . . ?
C117 C112 C118 118.2(9) . . ?
C112 C113 C114 118.9(10) . . ?
C112 C113 H11D 120.5 . . ?
C114 C113 H11D 120.5 . . ?
O31 C114 C115 116.5(9) . . ?
O31 C114 C113 122.8(10) . . ?
C115 C114 C113 120.7(11) . . ?
C116 C115 C114 119.6(9) . . ?
C116 C115 H11E 120.2 . . ?
C114 C115 H11E 120.2 . . ?
C115 C116 C117 123.3(10) . . ?
C115 C116 O32 114.2(9) . . ?
C117 C116 O32 122.5(11) . . ?
C116 C117 C112 114.9(11) . . ?
C116 C117 H117 122.5 . . ?
C112 C117 H117 122.5 . . ?
O30 C118 O29 122.0(8) . . ?
O30 C118 C112 118.8(9) . . ?
O29 C118 C112 119.2(9) . . ?
O30 C118 Cd6 61.5(5) . . ?
O29 C118 Cd6 60.5(5) . . ?
C112 C118 Cd6 177.8(6) . . ?
O31 C119 C121 112.8(12) . . ?
O31 C119 C120 101.2(15) . . ?
C121 C119 C120 121.6(19) . . ?
O31 C119 H11H 106.8 . . ?
C121 C119 H11H 106.8 . . ?
C120 C119 H11H 106.8 . . ?
C119 C120 H12A 109.5 . . ?
C119 C120 H12B 109.5 . . ?
H12A C120 H12B 109.5 . . ?
C119 C120 H12C 109.5 . . ?
H12A C120 H12C 109.5 . . ?
H12B C120 H12C 109.5 . . ?
O26 C121 O25 124.7(15) . . ?
O26 C121 C119 119.2(13) . . ?
O25 C121 C119 116.0(12) . . ?
O26 C121 Cd5 58.1(8) . . ?
O25 C121 Cd5 66.6(9) . . ?
C119 C121 Cd5 175.1(8) . . ?
O32 C122 C123 106.6(19) . . ?
O32 C122 C124 108.0(11) . . ?
C123 C122 C124 111.3(17) . . ?
O32 C122 H12D 110.3 . . ?
C123 C122 H12D 110.3 . . ?
C124 C122 H12D 110.3 . . ?
C122 C123 H12E 109.5 . . ?
C122 C123 H12F 109.5 . . ?
H12E C123 H12F 109.5 . . ?
C122 C123 H12G 109.5 . . ?
H12E C123 H12G 109.5 . . ?
H12F C123 H12G 109.5 . . ?
O27 C124 O28 120.1(11) . . ?
O27 C124 C122 121.1(11) . . ?
O28 C124 C122 118.8(11) . . ?
O27 C124 Cd6 59.5(7) . 1_455 ?
O28 C124 Cd6 60.6(6) . 1_455 ?
C122 C124 Cd6 177.9(8) . 1_455 ?
C82 O1 Cd1 91.1(8) . . ?
C82 O2 Cd1 89.5(6) . . ?
C85 O3 Cd2 88.0(8) . . ?
C85 O4 Cd2 96.8(10) . . ?
C79 O5 Cd1 102.6(11) . 1_455 ?
C79 O6 Cd1 85.7(10) . 1_455 ?
C80 O7 C75 117.7(7) . . ?
C77 O8 C83 120.5(10) . . ?
C95 O9 Cd5 123.9(9) . 1_655 ?
C95 O10 Cd4 140.5(8) . 1_655 ?
C98 O11 Cd2 95.6(8) . . ?
C98 O12 Cd2 88.3(9) . . ?
C92 O13 Cd4 96.8(8) . . ?
C92 O14 Cd4 84.9(12) . . ?
C93 O15 C88 114.1(11) . . ?
C90 O16 C96 118.5(9) . . ?
C108 O17 Cd3 88.8(6) . . ?
C108 O18 Cd3 90.1(5) . . ?
C111 O19 Cd4 97.0(7) . . ?
C111 O20 Cd5 136.3(8) . . ?
C111 O20 Cd4 88.3(7) . . ?
Cd5 O20 Cd4 115.4(3) . . ?
C105 O22 Cd3 111.0(11) . 1_455 ?
C103 O23 C106 118.5(7) . . ?
C101 O24 C109 117.7(11) . . ?
C121 O25 Cd5 86.1(8) . . ?
C121 O26 Cd5 95.3(9) . . ?
C124 O27 Cd6 95.0(7) . 1_455 ?
C124 O28 Cd6 91.9(8) . 1_455 ?
C118 O29 Cd6 91.4(6) . . ?
C118 O30 Cd6 90.8(6) . . ?
C114 O31 C119 123.2(10) . . ?
C116 O32 C122 124.0(10) . . ?
Cd1 O1W H1WA 109.2 . . ?
Cd1 O1W H1WB 105.3 . . ?
H1WA O1W H1WB 108.2 . . ?
Cd2 O2W H2WA 109.4 . . ?
Cd2 O2W H2WB 112.5 . . ?
H2WA O2W H2WB 109.4 . . ?
Cd3 O3W H3WA 109.6 . . ?
Cd3 O3W H3WB 138.3 . . ?
H3WA O3W H3WB 109.1 . . ?

loop_
_geom_bond_atom_site_label_1
_geom_bond_atom_site_label_2
_geom_bond_distance
_geom_bond_site_symmetry_2
_geom_bond_publ_flag
Cd1 O5 2.214(12) 1_655 ?
Cd1 O1W 2.326(10) . ?
Cd1 N2 2.332(8) . ?
Cd1 N1 2.377(9) . ?
Cd1 O1 2.408(10) . ?
Cd1 O2 2.430(9) . ?
Cd1 O6 2.615(13) 1_655 ?
Cd1 C82 2.735(10) . ?
Cd2 O2W 2.287(8) . ?
Cd2 N3 2.329(7) . ?
Cd2 N4 2.354(8) . ?
Cd2 O11 2.362(10) . ?
Cd2 O4 2.367(9) . ?
Cd2 O12 2.492(13) . ?
Cd2 O3 2.501(9) . ?
Cd3 O22 2.224(9) 1_655 ?
Cd3 O3W 2.288(11) . ?
Cd3 N5 2.306(9) . ?
Cd3 N6 2.363(9) . ?
Cd3 O18 2.379(6) . ?
Cd3 O17 2.408(8) . ?
Cd3 C108 2.679(9) . ?
Cd4 O13 2.286(9) . ?
Cd4 O10 2.300(9) 1_455 ?
Cd4 N7 2.355(7) . ?
Cd4 O19 2.358(9) . ?
Cd4 N8 2.396(8) . ?
Cd4 O14 2.520(14) . ?
Cd4 O20 2.547(9) . ?
Cd4 C92 2.701(17) . ?
Cd5 O9 2.210(8) 1_455 ?
Cd5 O20 2.249(8) . ?
Cd5 O26 2.289(11) . ?
Cd5 N10 2.298(8) . ?
Cd5 N9 2.352(10) . ?
Cd5 O25 2.468(11) . ?
Cd5 C121 2.684(15) . ?
Cd6 N12 2.274(9) . ?
Cd6 O29 2.334(8) . ?
Cd6 N11 2.341(9) . ?
Cd6 O27 2.343(10) 1_655 ?
Cd6 O30 2.355(8) . ?
Cd6 O28 2.362(10) 1_655 ?
Cd6 C118 2.680(8) . ?
Cd6 C124 2.710(11) 1_655 ?
N1 C1 1.309(14) . ?
N1 C12 1.345(13) . ?
N2 C10 1.337(13) . ?
N2 C11 1.354(12) . ?
N3 C13 1.297(12) . ?
N3 C24 1.402(11) . ?
N4 C23 1.355(11) . ?
N4 C22 1.371(11) . ?
N5 C25 1.315(15) . ?
N5 C36 1.389(13) . ?
N6 C35 1.362(16) . ?
N6 C34 1.375(17) . ?
N7 C48 1.347(11) . ?
N7 C37 1.348(12) . ?
N8 C47 1.310(12) . ?
N8 C46 1.351(12) . ?
N9 C49 1.356(15) . ?
N9 C60 1.361(14) . ?
N10 C58 1.347(13) . ?
N10 C59 1.350(14) . ?
N11 C61 1.315(16) . ?
N11 C72 1.367(14) . ?
N12 C70 1.348(18) . ?
N12 C71 1.375(15) . ?
C1 C2 1.43(2) . ?
C1 H1A 0.9300 . ?
C2 C3 1.30(2) . ?
C2 H2A 0.9300 . ?
C3 C4 1.469(17) . ?
C3 H3A 0.9300 . ?
C4 C5 1.338(18) . ?
C4 C12 1.417(16) . ?
C5 C6 1.352(18) . ?
C5 H5A 0.9300 . ?
C6 C7 1.471(16) . ?
C6 H6A 0.9300 . ?
C7 C8 1.390(15) . ?
C7 C11 1.422(13) . ?
C8 C9 1.311(16) . ?
C8 H8A 0.9300 . ?
C9 C10 1.382(15) . ?
C9 H9A 0.9300 . ?
C10 H10A 0.9300 . ?
C11 C12 1.442(13) . ?
C13 C14 1.415(13) . ?
C13 H13A 0.9300 . ?
C14 C15 1.349(16) . ?
C14 H14A 0.9300 . ?
C15 C16 1.446(14) . ?
C15 H15A 0.9300 . ?
C16 C24 1.414(11) . ?
C16 C17 1.427(14) . ?
C17 C18 1.352(17) . ?
C17 H17A 0.9300 . ?
C18 C19 1.422(15) . ?
C18 H18A 0.9300 . ?
C19 C23 1.417(13) . ?
C19 C20 1.448(14) . ?
C20 C21 1.357(17) . ?
C20 H20A 0.9300 . ?
C21 C22 1.369(16) . ?
C21 H21A 0.9300 . ?
C22 H22A 0.9300 . ?
C23 C24 1.417(12) . ?
C25 C26 1.404(17) . ?
C25 H25A 0.9300 . ?
C26 C27 1.34(2) . ?
C26 H26A 0.9300 . ?
C27 C28 1.43(2) . ?
C27 H27A 0.9300 . ?
C28 C36 1.319(18) . ?
C28 C29 1.38(2) . ?
C29 C30 1.25(2) . ?
C29 H29A 0.9300 . ?
C30 C31 1.48(2) . ?
C30 H30A 0.9300 . ?
C31 C35 1.441(17) . ?
C31 C32 1.50(3) . ?
C32 C33 1.33(3) . ?
C32 H32A 0.9300 . ?
C33 C34 1.41(2) . ?
C33 H33A 0.9300 . ?
C34 H34A 0.9300 . ?
C35 C36 1.455(16) . ?
C37 C38 1.384(17) . ?
C37 H37A 0.9300 . ?
C38 C39 1.401(19) . ?
C38 H38A 0.9300 . ?
C39 C40 1.412(15) . ?
C39 H39A 0.9300 . ?
C40 C41 1.375(15) . ?
C40 C48 1.435(13) . ?
C41 C42 1.309(18) . ?
C41 H41A 0.9300 . ?
C42 C43 1.452(16) . ?
C42 H42A 0.9300 . ?
C43 C44 1.379(17) . ?
C43 C47 1.424(12) . ?
C44 C45 1.389(18) . ?
C44 H44A 0.9300 . ?
C45 C46 1.379(15) . ?
C45 H45A 0.9300 . ?
C46 H46A 0.9300 . ?
C47 C48 1.424(12) . ?
C49 C50 1.40(2) . ?
C49 H49A 0.9300 . ?
C50 C51 1.346(19) . ?
C50 H50A 0.9300 . ?
C51 C52 1.436(15) . ?
C51 H51A 0.9300 . ?
C52 C53 1.333(18) . ?
C52 C60 1.404(18) . ?
C53 C54 1.348(18) . ?
C53 H53A 0.9300 . ?
C54 C55 1.381(18) . ?
C54 H54A 0.9300 . ?
C55 C56 1.411(17) . ?
C55 C59 1.419(13) . ?
C56 C57 1.33(2) . ?
C56 H56A 0.9300 . ?
C57 C58 1.420(16) . ?
C57 H57A 0.9300 . ?
C58 H58A 0.9300 . ?
C59 C60 1.437(15) . ?
C61 C62 1.334(19) . ?
C61 H61A 0.9300 . ?
C62 C63 1.34(2) . ?
C62 H62A 0.9300 . ?
C63 C64 1.43(2) . ?
C63 H63A 0.9300 . ?
C64 C72 1.384(16) . ?
C64 C65 1.432(18) . ?
C65 C66 1.31(2) . ?
C65 H65A 0.9300 . ?
C66 C67 1.51(2) . ?
C66 H66A 0.9300 . ?
C67 C68 1.27(2) . ?
C67 C71 1.462(15) . ?
C68 C69 1.42(2) . ?
C68 H68A 0.9300 . ?
C69 C70 1.40(2) . ?
C69 H69A 0.9300 . ?
C70 H70A 0.9300 . ?
C71 C72 1.386(17) . ?
C73 C78 1.409(19) . ?
C73 C74 1.420(16) . ?
C73 C79 1.495(19) . ?
C74 C75 1.357(14) . ?
C74 H74A 0.9300 . ?
C75 O7 1.377(12) . ?
C75 C76 1.382(14) . ?
C76 C77 1.403(16) . ?
C76 H76A 0.9300 . ?
C77 C78 1.307(19) . ?
C77 O8 1.351(14) . ?
C78 H78A 0.9300 . ?
C79 O6 1.130(19) . ?
C79 O5 1.250(19) . ?
C80 O7 1.372(12) . ?
C80 C82 1.547(15) . ?
C80 C81 1.549(13) . ?
C80 H80A 0.9800 . ?
C81 H81A 0.9600 . ?
C81 H81B 0.9600 . ?
C81 H81C 0.9600 . ?
C82 O1 1.250(13) . ?
C82 O2 1.279(14) . ?
C83 O8 1.366(18) . ?
C83 C84 1.514(18) . ?
C83 C85 1.582(15) . ?
C83 H83A 0.9800 . ?
C84 H84A 0.9600 . ?
C84 H84B 0.9600 . ?
C84 H84C 0.9600 . ?
C85 O4 1.170(18) . ?
C85 O3 1.263(18) . ?
C86 C91 1.374(15) . ?
C86 C87 1.398(19) . ?
C86 C92 1.55(2) . ?
C87 C88 1.43(2) . ?
C87 H87A 0.9300 . ?
C88 C89 1.401(17) . ?
C88 O15 1.503(18) . ?
C89 C90 1.416(16) . ?
C89 H89A 0.9300 . ?
C90 O16 1.325(13) . ?
C90 C91 1.414(16) . ?
C91 H91A 0.9300 . ?
C92 O13 1.19(2) . ?
C92 O14 1.218(18) . ?
C93 O15 1.374(17) . ?
C93 C94 1.43(2) . ?
C93 C95 1.560(17) . ?
C93 H93A 0.9800 . ?
C94 H94A 0.9600 . ?
C94 H94B 0.9600 . ?
C94 H94C 0.9600 . ?
C95 O10 1.235(18) . ?
C95 O9 1.322(19) . ?
C96 O16 1.401(13) . ?
C96 C98 1.533(16) . ?
C96 C97 1.56(2) . ?
C96 H96A 0.9800 . ?
C97 H97A 0.9600 . ?
C97 H97B 0.9600 . ?
C97 H97C 0.9600 . ?
C98 O11 1.226(16) . ?
C98 O12 1.273(15) . ?
C99 C104 1.357(17) . ?
C99 C100 1.377(17) . ?
C99 C105 1.51(2) . ?
C100 C101 1.360(14) . ?
C100 H10B 0.9300 . ?
C101 O24 1.378(14) . ?
C101 C102 1.420(13) . ?
C102 C103 1.367(14) . ?
C102 H10C 0.9300 . ?
C103 O23 1.361(13) . ?
C103 C104 1.365(13) . ?
C104 H10D 0.9300 . ?
C105 O22 1.20(2) . ?
C105 O21 1.23(2) . ?
C106 O23 1.441(11) . ?
C106 C108 1.506(13) . ?
C106 C107 1.541(13) . ?
C106 H10E 0.9800 . ?
C107 H10F 0.9600 . ?
C107 H10G 0.9600 . ?
C107 H10H 0.9600 . ?
C108 O17 1.226(11) . ?
C108 O18 1.229(11) . ?
C109 O24 1.433(13) . ?
C109 C110 1.54(2) . ?
C109 C111 1.556(16) . ?
C109 H10I 0.9800 . ?
C110 H11A 0.9600 . ?
C110 H11B 0.9600 . ?
C110 H11C 0.9600 . ?
C111 O20 1.214(13) . ?
C111 O19 1.229(13) . ?
C112 C113 1.343(15) . ?
C112 C117 1.442(14) . ?
C112 C118 1.539(12) . ?
C113 C114 1.396(14) . ?
C113 H11D 0.9300 . ?
C114 O31 1.364(15) . ?
C114 C115 1.365(15) . ?
C115 C116 1.354(17) . ?
C115 H11E 0.9300 . ?
C116 C117 1.386(15) . ?
C116 O32 1.388(13) . ?
C117 H117 0.9300 . ?
C118 O30 1.249(13) . ?
C118 O29 1.261(13) . ?
C119 O31 1.437(17) . ?
C119 C121 1.51(2) . ?
C119 C120 1.52(3) . ?
C119 H11H 0.9800 . ?
C120 H12A 0.9600 . ?
C120 H12B 0.9600 . ?
C120 H12C 0.9600 . ?
C121 O26 1.206(14) . ?
C121 O25 1.233(17) . ?
C122 O32 1.395(17) . ?
C122 C123 1.40(3) . ?
C122 C124 1.514(17) . ?
C122 H12D 0.9800 . ?
C123 H12E 0.9600 . ?
C123 H12F 0.9600 . ?
C123 H12G 0.9600 . ?
C124 O27 1.170(15) . ?
C124 O28 1.250(13) . ?
C124 Cd6 2.710(11) 1_455 ?
O5 Cd1 2.214(12) 1_455 ?
O6 Cd1 2.615(13) 1_455 ?
O9 Cd5 2.210(8) 1_655 ?
O10 Cd4 2.300(9) 1_655 ?
O22 Cd3 2.224(9) 1_455 ?
O27 Cd6 2.343(10) 1_455 ?
O28 Cd6 2.362(10) 1_455 ?
O1W H1WA 0.8198 . ?
O1W H1WB 0.8271 . ?
O2W H2WA 0.8200 . ?
O2W H2WB 0.8235 . ?
O3W H3WA 0.8200 . ?
O3W H3WB 0.8245 . ?
